data_7159865
loop_
_publ_author_name
'Ram&#xed;rez-Lozano, Claudia M'
'Ochoa, Ma Eugenia'
'Labra-V&#xe1;zquez, Pablo'
'Jim&#xe9;nez-S&#xe1;nchez, Arturo'
'Farf&#xe1;n, Norberto'
'Santillan, Rosa'

_publ_section_title
;
 Exploring the self-assembly dynamics of novel steroid-coumarin
 conjugates: a comprehensive spectroscopic and solid-state investigation.
;
_journal_issue 16
_journal_name_full 'Organic &amp; biomolecular chemistry'
_journal_page_first 3314
_journal_page_last 3327
_journal_paper_doi 10.1039/d4ob00192c
_journal_volume 22
_journal_year 2024
_chemical_absolute_configuration rm
_chemical_formula_sum 'C38 H50 N2 O6'
_chemical_formula_weight 630.80
_space_group_crystal_system monoclinic
_space_group_IT_number 4
_space_group_name_Hall 'P 2yb'
_space_group_name_H-M_alt 'P 1 21 1'
_atom_sites_solution_hydrogens geom
_audit_creation_method SHELXL-2019/1
_audit_update_record
;
2024-01-11 deposited with the CCDC.	2024-03-26 downloaded from the CCDC.
;
_cell_angle_alpha 90
_cell_angle_beta 98.174(3)
_cell_angle_gamma 90
_cell_formula_units_Z 8
_cell_length_a 13.6252(16)
_cell_length_b 18.037(2)
_cell_length_c 27.681(4)
_cell_measurement_reflns_used 9950
_cell_measurement_temperature 150(2)
_cell_measurement_theta_max 26.06
_cell_measurement_theta_min 2.50
_cell_volume 6733.7(15)
_computing_cell_refinement 'Bruker SAINT'
_computing_data_collection 'Bruker APEX2'
_computing_data_reduction 'Bruker SAINT'
_computing_molecular_graphics 'Bruker SHELXTL'
_computing_structure_refinement 'SHELXL-2019/1 (Sheldrick, 2019)'
_computing_structure_solution 'SHELXS-97 (Sheldrick 2008)'
_diffrn_ambient_temperature 150(2)
_diffrn_measured_fraction_theta_full 0.993
_diffrn_measured_fraction_theta_max 0.993
_diffrn_measurement_device_type 'Bruker APEX-II CCD'
_diffrn_measurement_method '\f and \w scans'
_diffrn_radiation_type MoK\a
_diffrn_radiation_wavelength 0.71073
_diffrn_reflns_av_R_equivalents 0.0000
_diffrn_reflns_av_unetI/netI 0.1179
_diffrn_reflns_Laue_measured_fraction_full 0.993
_diffrn_reflns_Laue_measured_fraction_max 0.993
_diffrn_reflns_limit_h_max 15
_diffrn_reflns_limit_h_min -15
_diffrn_reflns_limit_k_max 21
_diffrn_reflns_limit_k_min -21
_diffrn_reflns_limit_l_max 32
_diffrn_reflns_limit_l_min -32
_diffrn_reflns_number 44802
_diffrn_reflns_point_group_measured_fraction_full 0.993
_diffrn_reflns_point_group_measured_fraction_max 0.993
_diffrn_reflns_theta_full 24.569
_diffrn_reflns_theta_max 24.569
_diffrn_reflns_theta_min 2.230
_exptl_absorpt_coefficient_mu 0.083
_exptl_absorpt_correction_T_max 0.731
_exptl_absorpt_correction_T_min 0.668
_exptl_absorpt_correction_type multi-scan
_exptl_absorpt_process_details
;
SADABS-2016/2 - Bruker AXS area detector scaling and absorption correction
;
_exptl_crystal_colour yellow
_exptl_crystal_density_diffrn 1.244
_exptl_crystal_description needle
_exptl_crystal_F_000 2720
_exptl_crystal_size_max 0.380
_exptl_crystal_size_mid 0.120
_exptl_crystal_size_min 0.070
_refine_diff_density_max 0.526
_refine_diff_density_min -0.342
_refine_diff_density_rms 0.070
_refine_ls_abs_structure_details
;
 Refined as an inversion twin.
;
_refine_ls_abs_structure_Flack 0.5(19)
_refine_ls_extinction_method none
_refine_ls_goodness_of_fit_ref 1.054
_refine_ls_hydrogen_treatment constr
_refine_ls_matrix_type full
_refine_ls_number_parameters 1678
_refine_ls_number_reflns 22411
_refine_ls_number_restraints 1
_refine_ls_restrained_S_all 1.054
_refine_ls_R_factor_all 0.1899
_refine_ls_R_factor_gt 0.0826
_refine_ls_shift/su_max 0.004
_refine_ls_shift/su_mean 0.000
_refine_ls_structure_factor_coef Fsqd
_refine_ls_weighting_details 'w=1/[\s^2^(Fo^2^)+(0.0880P)^2^+5.1845P] where P=(Fo^2^+2Fc^2^)/3'
_refine_ls_weighting_scheme calc
_refine_ls_wR_factor_gt 0.1660
_refine_ls_wR_factor_ref 0.2156
_reflns_Friedel_coverage 0.932
_reflns_Friedel_fraction_full 0.993
_reflns_Friedel_fraction_max 0.993
_reflns_number_gt 11740
_reflns_number_total 22411
_reflns_threshold_expression 'I > 2\s(I)'
_cod_data_source_file d4ob00192c2.cif
_cod_data_source_block rsclau09
_cod_depositor_comments 'Adding full bibliography for 7159862--7159865.cif.'
_cod_original_cell_volume 6733.8(15)
_cod_original_sg_symbol_H-M 'P 21'
_cod_database_code 7159865
_shelx_shelxl_version_number 2019/1
_shelx_space_group_comment
;
The symmetry employed for this shelxl refinement is uniquely defined
by the following loop, which should always be used as a source of
symmetry information in preference to the above space-group names.
They are only intended as comments.
;
_shelx_estimated_absorpt_t_min 0.969
_shelx_estimated_absorpt_t_max 0.994

loop_
_space_group_symop_operation_xyz
'x, y, z'
'-x, y+1/2, -z'

loop_
_atom_site_label
_atom_site_type_symbol
_atom_site_fract_x
_atom_site_fract_y
_atom_site_fract_z
_atom_site_U_iso_or_equiv
_atom_site_adp_type
_atom_site_occupancy
_atom_site_site_symmetry_order
_atom_site_calc_flag
_atom_site_refinement_flags_posn
_atom_site_refinement_flags_adp
_atom_site_refinement_flags_occupancy
_atom_site_disorder_assembly
_atom_site_disorder_group
O1 O 0.5253(4) 0.4254(4) 0.6742(2) 0.0368(16) Uani 1 1 d . . . . .
O20 O 1.1106(6) 0.3750(6) 1.4212(3) 0.090(3) Uani 1 1 d . . . . .
O22 O 0.7339(10) 0.3351(8) 0.9720(4) 0.146(5) Uani 1 1 d . . . . .
O25 O 0.4640(5) 0.4191(4) 0.8566(2) 0.0523(19) Uani 1 1 d . . . . .
O2 O 0.6656(4) 0.4237(4) 0.7243(2) 0.0389(16) Uani 1 1 d . . . . .
O1A O 0.9427(4) 0.4064(4) 0.8722(2) 0.0330(15) Uani 1 1 d . . . . .
O22A O 0.7003(6) 0.4034(5) 0.5659(3) 0.066(2) Uani 1 1 d . . . . .
O20A O 0.2638(6) 0.3785(5) 0.1435(3) 0.070(2) Uani 1 1 d . . . . .
O25A O 1.0053(5) 0.4173(5) 0.6901(2) 0.056(2) Uani 1 1 d . . . . .
O2A O 0.8021(4) 0.4097(4) 0.8221(2) 0.0385(16) Uani 1 1 d . . . . .
O3B O 0.5010(5) 0.6781(4) 0.4679(2) 0.056(2) Uani 1 1 d . . . . .
O1B O 0.7254(4) 0.5867(3) 0.7954(2) 0.0347(15) Uani 1 1 d . . . . .
O22B O 0.4249(6) 0.5936(5) 0.5097(3) 0.074(3) Uani 1 1 d . . . . .
O20B O 0.1506(6) 0.6236(5) 0.0480(3) 0.076(3) Uani 1 1 d . . . . .
O25B O 0.7702(5) 0.5983(5) 0.6105(2) 0.069(2) Uani 1 1 d . . . . .
O2B O 0.5815(4) 0.5837(4) 0.7473(2) 0.0369(16) Uani 1 1 d . . . . .
O1C O 0.3029(4) 0.6218(4) 0.6060(2) 0.0366(16) Uani 1 1 d . . . . .
O22C O 0.5191(7) 0.7001(5) 0.8991(3) 0.077(3) Uani 1 1 d . . . . .
O20C O 0.8917(7) 0.6666(7) 1.3571(3) 0.107(4) Uani 1 1 d . . . . .
O25C O 0.2578(5) 0.5826(4) 0.7891(2) 0.0525(19) Uani 1 1 d . . . . .
O2C O 0.4447(4) 0.6255(4) 0.6546(2) 0.0474(18) Uani 1 1 d . . . . .
O3C O 0.4487(5) 0.6383(4) 0.9535(2) 0.057(2) Uani 1 1 d . . . . .
O3 O 0.6762(7) 0.4073(5) 1.0222(3) 0.093(3) Uani 1 1 d . . . . .
O3A O 0.8207(5) 0.3641(6) 0.5258(3) 0.080(3) Uani 1 1 d . . . . .
N1 N 0.5799(5) 0.4179(5) 0.8060(3) 0.0380(19) Uani 1 1 d . . . . .
H1 H 0.644260 0.417367 0.805442 0.046 Uiso 1 1 calc R U . . .
N2 N 0.2343(5) 0.4214(5) 0.5566(3) 0.047(2) Uani 1 1 d . . . . .
N2A N 1.2324(5) 0.3955(5) 0.9902(3) 0.044(2) Uani 1 1 d . . . . .
N1A N 0.8887(5) 0.4147(5) 0.7408(3) 0.037(2) Uani 1 1 d . . . . .
H5 H 0.824347 0.414317 0.741424 0.045 Uiso 1 1 calc R U . . .
N1B N 0.6610(5) 0.5945(5) 0.6646(3) 0.039(2) Uani 1 1 d . . . . .
H7 H 0.597363 0.595653 0.667086 0.046 Uiso 1 1 calc R U . . .
N2B N 1.0178(5) 0.5988(5) 0.9098(3) 0.046(2) Uani 1 1 d . . . . .
N2C N 0.0074(5) 0.6135(5) 0.4924(3) 0.049(2) Uani 1 1 d . . . . .
N1C N 0.3657(5) 0.6053(4) 0.7364(3) 0.036(2) Uani 1 1 d . . . . .
H13 H 0.429022 0.612203 0.734607 0.044 Uiso 1 1 calc R U . . .
C21 C 1.2200(8) 0.3017(9) 1.3811(5) 0.098(5) Uani 1 1 d . . . . .
H1A H 1.223646 0.303172 1.346021 0.146 Uiso 1 1 calc R U . . .
H1B H 1.229914 0.250730 1.392993 0.146 Uiso 1 1 calc R U . . .
H1C H 1.271577 0.333720 1.398373 0.146 Uiso 1 1 calc R U . . .
C20 C 1.1198(8) 0.3287(7) 1.3902(5) 0.058(3) Uani 1 1 d . . . . .
C17 C 1.0329(7) 0.2941(6) 1.3592(4) 0.045(3) Uani 1 1 d . . . . .
H3 H 1.051849 0.242965 1.350108 0.054 Uiso 1 1 calc R U . . .
C13 C 0.9976(6) 0.3385(6) 1.3114(3) 0.038(3) Uani 1 1 d . . . . .
C14 C 0.8991(6) 0.2969(5) 1.2948(3) 0.037(2) Uani 1 1 d . . . . .
H5A H 0.916615 0.244716 1.287363 0.045 Uiso 1 1 calc R U . . .
C8 C 0.8401(6) 0.3282(6) 1.2490(3) 0.038(2) Uani 1 1 d . . . . .
H6 H 0.814309 0.378141 1.256709 0.046 Uiso 1 1 calc R U . . .
C9 C 0.9030(6) 0.3368(6) 1.2073(3) 0.039(2) Uani 1 1 d . . . . .
H7A H 0.910334 0.285716 1.194304 0.047 Uiso 1 1 calc R U . . .
C10 C 0.8453(7) 0.3812(6) 1.1652(4) 0.046(3) Uani 1 1 d . . . . .
C1 C 0.8973(8) 0.3769(7) 1.1200(4) 0.057(3) Uani 1 1 d . . . . .
H9A H 0.913891 0.324338 1.114644 0.068 Uiso 1 1 calc R U . . .
H9B H 0.960521 0.404514 1.126674 0.068 Uiso 1 1 calc R U . . .
C2 C 0.8390(10) 0.4070(8) 1.0725(4) 0.075(4) Uani 1 1 d . . . . .
H10A H 0.830675 0.461295 1.075184 0.090 Uiso 1 1 calc R U . . .
H10B H 0.876171 0.397139 1.044939 0.090 Uiso 1 1 calc R U . . .
C3 C 0.7391(9) 0.3704(7) 1.0630(4) 0.068(4) Uani 1 1 d . . . . .
H3A H 0.747429 0.317000 1.054875 0.082 Uiso 1 1 calc R U . . .
C28B C 0.8241(6) 0.6057(5) 0.7160(3) 0.034(2) Uani 1 1 d . . . . .
H12 H 0.858470 0.612851 0.688797 0.041 Uiso 1 1 calc R U . . .
C22 C 0.6725(9) 0.3832(8) 0.9803(4) 0.069(4) Uani 1 1 d . . . . .
C23 C 0.6086(7) 0.4217(7) 0.9411(3) 0.051(3) Uani 1 1 d . . . . .
H14A H 0.615159 0.475839 0.946291 0.061 Uiso 1 1 calc R U . . .
H14B H 0.538626 0.408098 0.942480 0.061 Uiso 1 1 calc R U . . .
C24 C 0.6334(7) 0.4032(7) 0.8917(3) 0.054(3) Uani 1 1 d . . . . .
H15A H 0.653270 0.350444 0.891410 0.065 Uiso 1 1 calc R U . . .
H15B H 0.691188 0.433389 0.885728 0.065 Uiso 1 1 calc R U . . .
C25 C 0.5500(7) 0.4162(6) 0.8505(3) 0.038(2) Uani 1 1 d . . . . .
C27 C 0.5189(6) 0.4205(5) 0.7606(3) 0.030(2) Uani 1 1 d . . . . .
C28 C 0.4199(6) 0.4222(5) 0.7521(3) 0.031(2) Uani 1 1 d . . . . .
H18 H 0.383549 0.423114 0.778991 0.037 Uiso 1 1 calc R U . . .
C30 C 0.2643(6) 0.4227(5) 0.6909(4) 0.036(2) Uani 1 1 d . . . . .
H19 H 0.223972 0.424275 0.716171 0.043 Uiso 1 1 calc R U . . .
C31 C 0.2196(6) 0.4208(5) 0.6437(3) 0.035(2) Uani 1 1 d . . . . .
H20 H 0.149333 0.417912 0.636918 0.043 Uiso 1 1 calc R U . . .
C32 C 0.2772(6) 0.4229(6) 0.6040(3) 0.036(2) Uani 1 1 d . . . . .
C37 C 0.2950(7) 0.4114(7) 0.5174(3) 0.050(3) Uani 1 1 d . . . . .
H22A H 0.351268 0.446624 0.522425 0.060 Uiso 1 1 calc R U . . .
H22B H 0.254529 0.423554 0.485800 0.060 Uiso 1 1 calc R U . . .
C38 C 0.3354(8) 0.3328(7) 0.5150(4) 0.065(4) Uani 1 1 d . . . . .
H23A H 0.385081 0.331601 0.492666 0.097 Uiso 1 1 calc R U . . .
H23B H 0.280954 0.298928 0.503135 0.097 Uiso 1 1 calc R U . . .
H23C H 0.365951 0.317265 0.547614 0.097 Uiso 1 1 calc R U . . .
C36 C 0.0791(7) 0.3460(6) 0.5396(4) 0.059(3) Uani 1 1 d . . . . .
H24A H 0.007886 0.350924 0.528399 0.088 Uiso 1 1 calc R U . . .
H24B H 0.089278 0.322999 0.572024 0.088 Uiso 1 1 calc R U . . .
H24C H 0.109208 0.314890 0.516673 0.088 Uiso 1 1 calc R U . . .
C35 C 0.1265(6) 0.4212(6) 0.5423(4) 0.050(3) Uani 1 1 d . . . . .
H25A H 0.111120 0.445290 0.509986 0.060 Uiso 1 1 calc R U . . .
H25B H 0.096100 0.451677 0.566006 0.060 Uiso 1 1 calc R U . . .
C34 C 0.4231(6) 0.4246(5) 0.6649(3) 0.031(2) Uani 1 1 d . . . . .
C33 C 0.3824(6) 0.4239(5) 0.6171(3) 0.034(2) Uani 1 1 d . . . . .
H27 H 0.424114 0.423976 0.592372 0.041 Uiso 1 1 calc R U . . .
C26 C 0.5745(6) 0.4231(5) 0.7204(3) 0.030(2) Uani 1 1 d . . . . .
C19 C 0.8356(8) 0.4642(6) 1.1790(4) 0.053(3) Uani 1 1 d . . . . .
H29A H 0.790471 0.489295 1.153398 0.079 Uiso 1 1 calc R U . . .
H29B H 0.900991 0.487878 1.182155 0.079 Uiso 1 1 calc R U . . .
H29C H 0.809338 0.467810 1.210052 0.079 Uiso 1 1 calc R U . . .
C7 C 0.7523(7) 0.2786(6) 1.2300(4) 0.045(3) Uani 1 1 d . . . . .
H30A H 0.775825 0.226982 1.227776 0.054 Uiso 1 1 calc R U . . .
H30B H 0.703837 0.279442 1.253481 0.054 Uiso 1 1 calc R U . . .
C6 C 0.7029(8) 0.3024(7) 1.1819(4) 0.054(3) Uani 1 1 d . . . . .
H31 H 0.638781 0.282842 1.171165 0.065 Uiso 1 1 calc R U . . .
C5 C 0.7412(7) 0.3498(6) 1.1516(4) 0.049(3) Uani 1 1 d . . . . .
C4 C 0.6805(9) 0.3765(7) 1.1051(4) 0.068(4) Uani 1 1 d . . . . .
H33A H 0.660904 0.428712 1.109009 0.081 Uiso 1 1 calc R U . . .
H33B H 0.619421 0.346334 1.098177 0.081 Uiso 1 1 calc R U . . .
C15 C 0.8501(6) 0.2947(6) 1.3411(3) 0.041(3) Uani 1 1 d . . . . .
H34A H 0.805750 0.251190 1.340813 0.049 Uiso 1 1 calc R U . . .
H34B H 0.810858 0.340251 1.344046 0.049 Uiso 1 1 calc R U . . .
C16 C 0.9368(7) 0.2891(6) 1.3837(4) 0.051(3) Uani 1 1 d . . . . .
H35A H 0.934211 0.241526 1.401257 0.061 Uiso 1 1 calc R U . . .
H35B H 0.933989 0.330334 1.407101 0.061 Uiso 1 1 calc R U . . .
C12 C 1.0609(7) 0.3301(6) 1.2704(3) 0.045(3) Uani 1 1 d . . . . .
H36A H 1.125808 0.354493 1.279906 0.054 Uiso 1 1 calc R U . . .
H36B H 1.072893 0.276864 1.264789 0.054 Uiso 1 1 calc R U . . .
C11 C 1.0089(7) 0.3648(6) 1.2236(4) 0.047(3) Uani 1 1 d . . . . .
H37A H 1.048955 0.355121 1.197138 0.057 Uiso 1 1 calc R U . . .
H37B H 1.006587 0.419206 1.228227 0.057 Uiso 1 1 calc R U . . .
C18 C 0.9811(7) 0.4203(6) 1.3231(4) 0.052(3) Uani 1 1 d . . . . .
H38A H 0.943663 0.444520 1.294543 0.078 Uiso 1 1 calc R U . . .
H38B H 1.045413 0.444970 1.331406 0.078 Uiso 1 1 calc R U . . .
H38C H 0.943803 0.423753 1.350759 0.078 Uiso 1 1 calc R U . . .
C38A C 1.3894(9) 0.4605(8) 1.0156(5) 0.085(4) Uani 1 1 d . . . . .
H39A H 1.459856 0.452649 1.027587 0.127 Uiso 1 1 calc R U . . .
H39B H 1.357974 0.485880 1.040692 0.127 Uiso 1 1 calc R U . . .
H39C H 1.382833 0.490979 0.986000 0.127 Uiso 1 1 calc R U . . .
C37A C 1.3397(8) 0.3868(7) 1.0041(4) 0.055(3) Uani 1 1 d . . . . .
H40A H 1.368254 0.362909 0.977057 0.066 Uiso 1 1 calc R U . . .
H40B H 1.352628 0.354164 1.033043 0.066 Uiso 1 1 calc R U . . .
C32A C 1.1890(6) 0.4026(5) 0.9421(3) 0.037(2) Uani 1 1 d . . . . .
C31A C 1.2460(6) 0.4136(6) 0.9042(3) 0.040(2) Uani 1 1 d . . . . .
H42 H 1.316067 0.416914 0.911865 0.048 Uiso 1 1 calc R U . . .
C30A C 1.2038(6) 0.4195(6) 0.8571(4) 0.042(3) Uani 1 1 d . . . . .
H43 H 1.245238 0.425879 0.832552 0.050 Uiso 1 1 calc R U . . .
C29A C 1.0992(6) 0.4165(5) 0.8431(3) 0.031(2) Uani 1 1 d . . . . .
C28A C 1.0486(6) 0.4189(5) 0.7942(3) 0.033(2) Uani 1 1 d . . . . .
H45 H 1.085349 0.422893 0.767649 0.040 Uiso 1 1 calc R U . . .
C27A C 0.9495(6) 0.4155(5) 0.7859(3) 0.029(2) Uani 1 1 d . . . . .
C25A C 0.9187(7) 0.4145(6) 0.6962(3) 0.038(2) Uani 1 1 d . . . . .
C24A C 0.8362(7) 0.4110(8) 0.6539(3) 0.068(4) Uani 1 1 d . . . . .
H48A H 0.787770 0.373320 0.661358 0.081 Uiso 1 1 calc R U . . .
H48B H 0.801775 0.459515 0.651316 0.081 Uiso 1 1 calc R U . . .
C23A C 0.8647(7) 0.3939(8) 0.6076(3) 0.063(4) Uani 1 1 d . . . . .
H49A H 0.902649 0.346951 0.611277 0.076 Uiso 1 1 calc R U . . .
H49B H 0.911199 0.433049 0.600103 0.076 Uiso 1 1 calc R U . . .
C22A C 0.7879(7) 0.3860(7) 0.5644(4) 0.053(3) Uani 1 1 d . . . . .
C3A C 0.7558(8) 0.3617(7) 0.4781(4) 0.056(3) Uani 1 1 d . . . . .
H51 H 0.799025 0.343741 0.454163 0.068 Uiso 1 1 calc R U . . .
C4A C 0.7155(8) 0.4362(7) 0.4585(4) 0.062(3) Uani 1 1 d . . . . .
H52A H 0.770336 0.472524 0.460435 0.075 Uiso 1 1 calc R U . . .
H52B H 0.666545 0.454682 0.478820 0.075 Uiso 1 1 calc R U . . .
C5A C 0.6662(7) 0.4294(6) 0.4057(4) 0.044(3) Uani 1 1 d . . . . .
C10A C 0.5868(7) 0.3685(6) 0.3970(4) 0.042(3) Uani 1 1 d . . . . .
C9A C 0.5611(7) 0.3531(6) 0.3413(3) 0.040(3) Uani 1 1 d . . . . .
H55 H 0.619753 0.326375 0.331819 0.048 Uiso 1 1 calc R U . . .
C11A C 0.4737(7) 0.3010(6) 0.3286(3) 0.041(3) Uani 1 1 d . . . . .
H56A H 0.415396 0.322418 0.341226 0.049 Uiso 1 1 calc R U . . .
H56B H 0.489368 0.253253 0.345578 0.049 Uiso 1 1 calc R U . . .
C12A C 0.4457(7) 0.2858(5) 0.2739(3) 0.043(3) Uani 1 1 d . . . . .
H57A H 0.499439 0.257209 0.261901 0.051 Uiso 1 1 calc R U . . .
H57B H 0.384538 0.255525 0.268503 0.051 Uiso 1 1 calc R U . . .
C13A C 0.4292(7) 0.3573(5) 0.2454(3) 0.039(2) Uani 1 1 d . . . . .
C17A C 0.4226(7) 0.3522(6) 0.1885(3) 0.043(3) Uani 1 1 d . . . . .
H59 H 0.470657 0.313499 0.180821 0.052 Uiso 1 1 calc R U . . .
C20A C 0.3229(8) 0.3317(7) 0.1632(4) 0.053(3) Uani 1 1 d . . . . .
C21A C 0.2900(10) 0.2537(7) 0.1651(5) 0.078(4) Uani 1 1 d . . . . .
H61A H 0.332862 0.221988 0.148405 0.117 Uiso 1 1 calc R U . . .
H61B H 0.221343 0.249402 0.149030 0.117 Uiso 1 1 calc R U . . .
H61C H 0.293889 0.238117 0.199262 0.117 Uiso 1 1 calc R U . . .
C35A C 1.1720(8) 0.3941(6) 1.0298(3) 0.050(3) Uani 1 1 d . . . . .
H62A H 1.115334 0.428429 1.021666 0.060 Uiso 1 1 calc R U . . .
H62B H 1.212375 0.412642 1.059962 0.060 Uiso 1 1 calc R U . . .
C36A C 1.1326(8) 0.3186(7) 1.0398(4) 0.071(4) Uani 1 1 d . . . . .
H63A H 1.091708 0.322129 1.066083 0.106 Uiso 1 1 calc R U . . .
H63B H 1.188171 0.284790 1.049563 0.106 Uiso 1 1 calc R U . . .
H63C H 1.092348 0.299760 1.010184 0.106 Uiso 1 1 calc R U . . .
C33A C 1.0849(6) 0.4011(5) 0.9294(3) 0.034(2) Uani 1 1 d . . . . .
H64 H 1.043156 0.395839 0.953940 0.041 Uiso 1 1 calc R U . . .
C34A C 1.0448(6) 0.4075(5) 0.8812(3) 0.031(2) Uani 1 1 d . . . . .
C26A C 0.8923(7) 0.4098(5) 0.8269(3) 0.034(2) Uani 1 1 d . . . . .
C2A C 0.6733(8) 0.3064(7) 0.4759(4) 0.063(3) Uani 1 1 d . . . . .
H67A H 0.622443 0.323997 0.495472 0.076 Uiso 1 1 calc R U . . .
H67B H 0.699169 0.258208 0.489320 0.076 Uiso 1 1 calc R U . . .
C1A C 0.6276(8) 0.2975(6) 0.4222(4) 0.055(3) Uani 1 1 d . . . . .
H68A H 0.678797 0.276972 0.403880 0.065 Uiso 1 1 calc R U . . .
H68B H 0.573210 0.260751 0.420349 0.065 Uiso 1 1 calc R U . . .
C6A C 0.6905(8) 0.4713(6) 0.3715(4) 0.050(3) Uani 1 1 d . . . . .
H6A H 0.742079 0.506223 0.380329 0.060 Uiso 1 1 calc R U . . .
C7A C 0.6450(7) 0.4694(6) 0.3200(4) 0.050(3) Uani 1 1 d . . . . .
H70A H 0.693725 0.448964 0.300208 0.059 Uiso 1 1 calc R U . . .
H70B H 0.629871 0.520826 0.308840 0.059 Uiso 1 1 calc R U . . .
C8A C 0.5504(6) 0.4237(5) 0.3104(3) 0.035(2) Uani 1 1 d . . . . .
H71 H 0.495032 0.453750 0.320428 0.041 Uiso 1 1 calc R U . . .
C16A C 0.4596(8) 0.4278(6) 0.1727(4) 0.054(3) Uani 1 1 d . . . . .
H72A H 0.403077 0.458418 0.157540 0.065 Uiso 1 1 calc R U . . .
H72B H 0.506177 0.421074 0.148669 0.065 Uiso 1 1 calc R U . . .
C15A C 0.5123(8) 0.4658(6) 0.2193(4) 0.052(3) Uani 1 1 d . . . . .
H73A H 0.577826 0.485376 0.213925 0.063 Uiso 1 1 calc R U . . .
H73B H 0.471847 0.507111 0.229298 0.063 Uiso 1 1 calc R U . . .
C14A C 0.5240(6) 0.4046(5) 0.2578(3) 0.035(2) Uani 1 1 d . . . . .
H74 H 0.579463 0.372644 0.249709 0.042 Uiso 1 1 calc R U . . .
C18A C 0.3377(7) 0.3986(5) 0.2582(4) 0.045(3) Uani 1 1 d . . . . .
H75A H 0.323729 0.441419 0.236489 0.067 Uiso 1 1 calc R U . . .
H75B H 0.350414 0.415594 0.292115 0.067 Uiso 1 1 calc R U . . .
H75C H 0.280430 0.365117 0.254083 0.067 Uiso 1 1 calc R U . . .
C19A C 0.4942(7) 0.3939(7) 0.4189(4) 0.066(4) Uani 1 1 d . . . . .
H76A H 0.448726 0.351977 0.419601 0.099 Uiso 1 1 calc R U . . .
H76B H 0.460814 0.433726 0.398762 0.099 Uiso 1 1 calc R U . . .
H76C H 0.514332 0.412173 0.452158 0.099 Uiso 1 1 calc R U . . .
C21B C 0.1054(12) 0.7436(7) 0.0662(4) 0.091(5) Uani 1 1 d . . . . .
H77A H 0.147514 0.774895 0.089546 0.136 Uiso 1 1 calc R U . . .
H77B H 0.035558 0.753471 0.068592 0.136 Uiso 1 1 calc R U . . .
H77C H 0.118470 0.754589 0.033043 0.136 Uiso 1 1 calc R U . . .
C20B C 0.1277(8) 0.6644(8) 0.0775(4) 0.056(3) Uani 1 1 d . . . . .
C17B C 0.1144(7) 0.6416(6) 0.1291(4) 0.045(3) Uani 1 1 d . . . . .
H79 H 0.059021 0.671639 0.139177 0.053 Uiso 1 1 calc R U . . .
C13B C 0.2065(6) 0.6510(5) 0.1688(3) 0.039(3) Uani 1 1 d . . . . .
C12B C 0.2249(8) 0.7296(6) 0.1881(4) 0.053(3) Uani 1 1 d . . . . .
H81A H 0.162167 0.750927 0.196007 0.064 Uiso 1 1 calc R U . . .
H81B H 0.248247 0.760954 0.162626 0.064 Uiso 1 1 calc R U . . .
C11B C 0.3031(8) 0.7292(6) 0.2340(3) 0.048(3) Uani 1 1 d . . . . .
H82A H 0.368218 0.716379 0.224380 0.058 Uiso 1 1 calc R U . . .
H82B H 0.308395 0.779952 0.247852 0.058 Uiso 1 1 calc R U . . .
C9B C 0.2813(7) 0.6753(6) 0.2739(3) 0.038(2) Uani 1 1 d . . . . .
H83 H 0.222167 0.696220 0.286812 0.046 Uiso 1 1 calc R U . . .
C10B C 0.3639(7) 0.6720(6) 0.3181(3) 0.040(2) Uani 1 1 d . . . . .
C5B C 0.3505(6) 0.6074(6) 0.3513(3) 0.041(3) Uani 1 1 d . . . . .
C4B C 0.4202(7) 0.6042(6) 0.3992(3) 0.042(2) Uani 1 1 d . . . . .
H86A H 0.488359 0.593906 0.392451 0.050 Uiso 1 1 calc R U . . .
H86B H 0.400034 0.563190 0.419356 0.050 Uiso 1 1 calc R U . . .
C3B C 0.4197(7) 0.6767(6) 0.4273(4) 0.052(3) Uani 1 1 d . . . . .
H87 H 0.355052 0.682223 0.440140 0.062 Uiso 1 1 calc R U . . .
C22B C 0.4938(8) 0.6338(7) 0.5061(4) 0.055(3) Uani 1 1 d . . . . .
C23B C 0.5824(7) 0.6441(7) 0.5451(4) 0.060(3) Uani 1 1 d . . . . .
H89A H 0.642309 0.652305 0.529282 0.072 Uiso 1 1 calc R U . . .
H89B H 0.572203 0.688822 0.564511 0.072 Uiso 1 1 calc R U . . .
C24B C 0.5991(6) 0.5781(6) 0.5786(3) 0.048(3) Uani 1 1 d . . . . .
H90A H 0.612830 0.533949 0.559467 0.057 Uiso 1 1 calc R U . . .
H90B H 0.537944 0.568330 0.593099 0.057 Uiso 1 1 calc R U . . .
C25B C 0.6843(7) 0.5902(6) 0.6190(3) 0.040(3) Uani 1 1 d . . . . .
C27B C 0.7260(6) 0.5974(5) 0.7086(3) 0.031(2) Uani 1 1 d . . . . .
C29B C 0.8787(6) 0.6041(5) 0.7640(3) 0.032(2) Uani 1 1 d . . . . .
C30B C 0.9814(6) 0.6095(5) 0.7759(3) 0.038(2) Uani 1 1 d . . . . .
H94 H 1.020204 0.614687 0.750169 0.046 Uiso 1 1 calc R U . . .
C31B C 1.0287(6) 0.6078(5) 0.8228(3) 0.036(2) Uani 1 1 d . . . . .
H95 H 1.098862 0.612449 0.828983 0.043 Uiso 1 1 calc R U . . .
C32B C 0.9726(6) 0.5990(5) 0.8631(3) 0.033(2) Uani 1 1 d . . . . .
C37B C 0.9564(8) 0.6126(7) 0.9504(4) 0.063(3) Uani 1 1 d . . . . .
H97A H 0.996525 0.641233 0.976663 0.076 Uiso 1 1 calc R U . . .
H97B H 0.898080 0.643088 0.937558 0.076 Uiso 1 1 calc R U . . .
C38B C 0.9222(9) 0.5437(7) 0.9711(4) 0.074(4) Uani 1 1 d . . . . .
H98A H 0.877336 0.555835 0.994703 0.110 Uiso 1 1 calc R U . . .
H98B H 0.979436 0.516242 0.987629 0.110 Uiso 1 1 calc R U . . .
H98C H 0.887103 0.513202 0.944909 0.110 Uiso 1 1 calc R U . . .
C36B C 1.1706(8) 0.6737(6) 0.9270(4) 0.059(3) Uani 1 1 d . . . . .
H99A H 1.242443 0.669028 0.936359 0.088 Uiso 1 1 calc R U . . .
H99B H 1.142654 0.702509 0.951794 0.088 Uiso 1 1 calc R U . . .
H99C H 1.156790 0.698958 0.895430 0.088 Uiso 1 1 calc R U . . .
C35B C 1.1249(6) 0.5986(6) 0.9231(4) 0.048(3) Uani 1 1 d . . . . .
H10C H 1.154541 0.569792 0.898395 0.058 Uiso 1 1 calc R U . . .
H10D H 1.141548 0.572954 0.954824 0.058 Uiso 1 1 calc R U . . .
C26B C 0.6715(7) 0.5875(5) 0.7501(3) 0.035(2) Uani 1 1 d . . . . .
C1B C 0.3607(8) 0.7433(6) 0.3499(4) 0.053(3) Uani 1 1 d . . . . .
H10E H 0.372036 0.787055 0.329812 0.063 Uiso 1 1 calc R U . . .
H10F H 0.293659 0.748031 0.359381 0.063 Uiso 1 1 calc R U . . .
C2B C 0.4370(8) 0.7440(6) 0.3960(4) 0.054(3) Uani 1 1 d . . . . .
H10G H 0.430351 0.790132 0.414589 0.064 Uiso 1 1 calc R U . . .
H10H H 0.504783 0.742175 0.387098 0.064 Uiso 1 1 calc R U . . .
C18B C 0.2978(7) 0.6196(7) 0.1493(4) 0.060(3) Uani 1 1 d . . . . .
H10I H 0.353208 0.616560 0.176002 0.090 Uiso 1 1 calc R U . . .
H10J H 0.315855 0.652147 0.123655 0.090 Uiso 1 1 calc R U . . .
H10K H 0.282584 0.569967 0.135893 0.090 Uiso 1 1 calc R U . . .
C14B C 0.1734(6) 0.6047(5) 0.2088(3) 0.034(2) Uani 1 1 d . . . . .
H105 H 0.115100 0.631106 0.218954 0.041 Uiso 1 1 calc R U . . .
C15B C 0.1329(8) 0.5343(6) 0.1836(4) 0.058(3) Uani 1 1 d . . . . .
H10L H 0.082145 0.511666 0.201302 0.070 Uiso 1 1 calc R U . . .
H10M H 0.186672 0.497918 0.181984 0.070 Uiso 1 1 calc R U . . .
C16B C 0.0861(8) 0.5590(6) 0.1314(4) 0.059(3) Uani 1 1 d . . . . .
H10N H 0.113912 0.530097 0.106132 0.071 Uiso 1 1 calc R U . . .
H10O H 0.013216 0.552718 0.126749 0.071 Uiso 1 1 calc R U . . .
C8B C 0.2498(6) 0.5989(5) 0.2544(3) 0.037(2) Uani 1 1 d . . . . .
H108 H 0.309623 0.573182 0.245429 0.044 Uiso 1 1 calc R U . . .
C7B C 0.2115(7) 0.5540(6) 0.2943(3) 0.043(3) Uani 1 1 d . . . . .
H10P H 0.145729 0.573217 0.299437 0.051 Uiso 1 1 calc R U . . .
H10Q H 0.203145 0.501705 0.283669 0.051 Uiso 1 1 calc R U . . .
C6B C 0.2801(7) 0.5574(6) 0.3411(4) 0.043(3) Uani 1 1 d . . . . .
H110 H 0.272642 0.521174 0.365223 0.051 Uiso 1 1 calc R U . . .
C19B C 0.4667(7) 0.6664(7) 0.3010(4) 0.057(3) Uani 1 1 d . . . . .
H11A H 0.516207 0.651452 0.328487 0.085 Uiso 1 1 calc R U . . .
H11B H 0.484929 0.714697 0.288724 0.085 Uiso 1 1 calc R U . . .
H11C H 0.464304 0.629417 0.274888 0.085 Uiso 1 1 calc R U . . .
C33B C 0.8707(6) 0.5929(5) 0.8508(3) 0.035(2) Uani 1 1 d . . . . .
H112 H 0.830355 0.587210 0.875882 0.042 Uiso 1 1 calc R U . . .
C38C C 0.1079(10) 0.5944(9) 0.4296(5) 0.092(4) Uani 1 1 d . . . . .
H11D H 0.149810 0.619119 0.408468 0.138 Uiso 1 1 calc R U . . .
H11E H 0.059408 0.562829 0.409694 0.138 Uiso 1 1 calc R U . . .
H11F H 0.149423 0.563830 0.453656 0.138 Uiso 1 1 calc R U . . .
C37C C 0.0575(9) 0.6485(8) 0.4540(4) 0.076(4) Uani 1 1 d . . . . .
H11G H 0.007807 0.674037 0.430188 0.092 Uiso 1 1 calc R U . . .
H11H H 0.105547 0.685959 0.469029 0.092 Uiso 1 1 calc R U . . .
C32C C 0.0549(6) 0.6086(5) 0.5392(3) 0.034(2) Uani 1 1 d . . . . .
C33C C 0.1566(6) 0.6196(5) 0.5505(3) 0.036(2) Uani 1 1 d . . . . .
H116 H 0.194641 0.631465 0.525280 0.044 Uiso 1 1 calc R U . . .
C34C C 0.2023(6) 0.6133(5) 0.5976(4) 0.035(2) Uani 1 1 d . . . . .
C28C C 0.2032(6) 0.5942(5) 0.6842(3) 0.032(2) Uani 1 1 d . . . . .
H118 H 0.168264 0.584448 0.710924 0.038 Uiso 1 1 calc R U . . .
C27C C 0.3031(6) 0.6050(5) 0.6925(3) 0.033(2) Uani 1 1 d . . . . .
C25C C 0.3416(7) 0.5962(5) 0.7815(3) 0.035(2) Uani 1 1 d . . . . .
C24C C 0.4261(7) 0.6089(6) 0.8217(3) 0.046(3) Uani 1 1 d . . . . .
H12A H 0.475985 0.569322 0.820608 0.055 Uiso 1 1 calc R U . . .
H12B H 0.458059 0.656824 0.816023 0.055 Uiso 1 1 calc R U . . .
C23C C 0.3946(7) 0.6100(6) 0.8714(3) 0.049(3) Uani 1 1 d . . . . .
H12C H 0.392133 0.558401 0.883388 0.058 Uiso 1 1 calc R U . . .
H12D H 0.326807 0.630760 0.868800 0.058 Uiso 1 1 calc R U . . .
C22C C 0.4621(8) 0.6544(7) 0.9080(4) 0.049(3) Uani 1 1 d . . . . .
C3C C 0.5066(7) 0.6768(7) 0.9935(3) 0.047(3) Uani 1 1 d . . . . .
H124 H 0.519147 0.728921 0.983681 0.057 Uiso 1 1 calc R U . . .
C4C C 0.6038(7) 0.6371(6) 1.0080(4) 0.049(3) Uani 1 1 d . . . . .
H12E H 0.645954 0.643909 0.982011 0.059 Uiso 1 1 calc R U . . .
H12F H 0.590926 0.583409 1.010827 0.059 Uiso 1 1 calc R U . . .
C5C C 0.6594(7) 0.6647(6) 1.0558(3) 0.040(3) Uani 1 1 d . . . . .
C6C C 0.7543(7) 0.6827(6) 1.0607(3) 0.046(3) Uani 1 1 d . . . . .
H127 H 0.785539 0.682313 1.032079 0.056 Uiso 1 1 calc R U . . .
C7C C 0.8168(7) 0.7037(6) 1.1079(3) 0.046(3) Uani 1 1 d . . . . .
H12G H 0.829509 0.757703 1.107991 0.055 Uiso 1 1 calc R U . . .
H12H H 0.881461 0.677970 1.110235 0.055 Uiso 1 1 calc R U . . .
C8C C 0.7676(6) 0.6838(6) 1.1523(3) 0.040(3) Uani 1 1 d . . . . .
H129 H 0.768930 0.628655 1.156146 0.048 Uiso 1 1 calc R U . . .
C14C C 0.8194(6) 0.7179(5) 1.1985(3) 0.031(2) Uani 1 1 d . . . . .
H130 H 0.816316 0.772815 1.193741 0.037 Uiso 1 1 calc R U . . .
C13C C 0.7695(6) 0.7014(5) 1.2424(3) 0.036(2) Uani 1 1 d . . . . .
C17C C 0.8447(6) 0.7346(6) 1.2840(3) 0.042(3) Uani 1 1 d . . . . .
H132 H 0.834768 0.789563 1.283466 0.050 Uiso 1 1 calc R U . . .
C20C C 0.8317(8) 0.7077(7) 1.3343(4) 0.062(3) Uani 1 1 d . . . . .
C21C C 0.7402(8) 0.7262(7) 1.3559(4) 0.060(3) Uani 1 1 d . . . . .
H13A H 0.700608 0.762295 1.335044 0.090 Uiso 1 1 calc R U . . .
H13B H 0.758851 0.747319 1.388535 0.090 Uiso 1 1 calc R U . . .
H13C H 0.701138 0.681039 1.358296 0.090 Uiso 1 1 calc R U . . .
C36C C -0.1720(7) 0.6440(7) 0.4826(4) 0.065(3) Uani 1 1 d . . . . .
H13D H -0.237022 0.624097 0.468977 0.098 Uiso 1 1 calc R U . . .
H13E H -0.158488 0.688920 0.464770 0.098 Uiso 1 1 calc R U . . .
H13F H -0.171887 0.656070 0.517137 0.098 Uiso 1 1 calc R U . . .
C35C C -0.0935(7) 0.5872(6) 0.4779(4) 0.045(3) Uani 1 1 d . . . . .
H13G H -0.104942 0.543762 0.498247 0.054 Uiso 1 1 calc R U . . .
H13H H -0.100416 0.570464 0.443569 0.054 Uiso 1 1 calc R U . . .
C26C C 0.3559(7) 0.6178(5) 0.6507(3) 0.035(2) Uani 1 1 d . . . . .
C30C C 0.0478(6) 0.5859(5) 0.6245(4) 0.040(3) Uani 1 1 d . . . . .
H138 H 0.009934 0.573491 0.649634 0.048 Uiso 1 1 calc R U . . .
C31C C 0.0014(6) 0.5922(5) 0.5782(4) 0.039(2) Uani 1 1 d . . . . .
H139 H -0.068421 0.585531 0.571600 0.047 Uiso 1 1 calc R U . . .
C2C C 0.4435(7) 0.6769(6) 1.0351(3) 0.049(3) Uani 1 1 d . . . . .
H14C H 0.382580 0.706431 1.025555 0.059 Uiso 1 1 calc R U . . .
H14D H 0.423686 0.625569 1.041875 0.059 Uiso 1 1 calc R U . . .
C1C C 0.5028(7) 0.7100(6) 1.0806(3) 0.045(3) Uani 1 1 d . . . . .
H14E H 0.461298 0.709942 1.107237 0.053 Uiso 1 1 calc R U . . .
H14F H 0.518876 0.762171 1.073958 0.053 Uiso 1 1 calc R U . . .
C10C C 0.5991(6) 0.6682(6) 1.0978(3) 0.035(2) Uani 1 1 d . . . . .
C15C C 0.9284(7) 0.6984(6) 1.2144(4) 0.049(3) Uani 1 1 d . . . . .
H14G H 0.971811 0.727296 1.195507 0.059 Uiso 1 1 calc R U . . .
H14H H 0.940322 0.644916 1.209777 0.059 Uiso 1 1 calc R U . . .
C16C C 0.9476(7) 0.7195(7) 1.2692(4) 0.057(3) Uani 1 1 d . . . . .
H14I H 0.981010 0.678399 1.288753 0.068 Uiso 1 1 calc R U . . .
H14J H 0.989923 0.764288 1.274240 0.068 Uiso 1 1 calc R U . . .
C12C C 0.6674(7) 0.7391(6) 1.2340(4) 0.046(3) Uani 1 1 d . . . . .
H14K H 0.632443 0.730503 1.262495 0.056 Uiso 1 1 calc R U . . .
H14L H 0.675704 0.793200 1.230249 0.056 Uiso 1 1 calc R U . . .
C11C C 0.6059(7) 0.7073(6) 1.1878(3) 0.048(3) Uani 1 1 d . . . . .
H14M H 0.543228 0.735630 1.181062 0.057 Uiso 1 1 calc R U . . .
H14N H 0.588616 0.655292 1.194287 0.057 Uiso 1 1 calc R U . . .
C9C C 0.6581(6) 0.7092(5) 1.1419(3) 0.032(2) Uani 1 1 d . . . . .
H147 H 0.659816 0.762500 1.132171 0.038 Uiso 1 1 calc R U . . .
C18C C 0.7582(8) 0.6184(6) 1.2523(4) 0.061(3) Uani 1 1 d . . . . .
H14O H 0.725025 0.611768 1.281217 0.092 Uiso 1 1 calc R U . . .
H14P H 0.823839 0.595140 1.258014 0.092 Uiso 1 1 calc R U . . .
H14Q H 0.718460 0.595107 1.224064 0.092 Uiso 1 1 calc R U . . .
C19C C 0.5729(8) 0.5888(6) 1.1130(4) 0.052(3) Uani 1 1 d . . . . .
H14R H 0.521457 0.591231 1.134353 0.078 Uiso 1 1 calc R U . . .
H14S H 0.632293 0.565018 1.130512 0.078 Uiso 1 1 calc R U . . .
H14T H 0.548573 0.559810 1.083824 0.078 Uiso 1 1 calc R U . . .
C34B C 0.8273(6) 0.5948(5) 0.8032(3) 0.034(2) Uani 1 1 d . . . . .
C29 C 0.3673(6) 0.4226(5) 0.7035(3) 0.029(2) Uani 1 1 d . . . . .
C29C C 0.1512(6) 0.5974(5) 0.6366(3) 0.031(2) Uani 1 1 d . . . . .

loop_
_atom_site_aniso_label
_atom_site_aniso_U_11
_atom_site_aniso_U_22
_atom_site_aniso_U_33
_atom_site_aniso_U_23
_atom_site_aniso_U_13
_atom_site_aniso_U_12
O1 0.022(3) 0.053(4) 0.034(4) 0.008(3) -0.001(3) 0.001(3)
O20 0.071(6) 0.131(9) 0.061(6) -0.020(6) -0.014(5) -0.020(6)
O22 0.186(12) 0.174(13) 0.075(8) 0.007(8) 0.008(8) 0.100(11)
O25 0.038(4) 0.083(6) 0.037(4) 0.003(4) 0.008(3) 0.004(4)
O2 0.028(4) 0.055(5) 0.032(4) -0.002(3) -0.001(3) 0.005(3)
O1A 0.020(3) 0.056(5) 0.022(4) 0.002(3) -0.002(3) 0.005(3)
O22A 0.070(5) 0.076(6) 0.051(5) -0.006(4) 0.004(4) 0.006(4)
O20A 0.085(6) 0.068(6) 0.048(5) 0.001(4) -0.020(4) -0.003(5)
O25A 0.029(4) 0.100(6) 0.037(4) 0.007(4) -0.003(3) -0.009(4)
O2A 0.025(4) 0.057(5) 0.032(4) 0.001(3) -0.001(3) 0.000(3)
O3B 0.054(4) 0.069(5) 0.039(5) 0.006(4) -0.013(4) -0.003(4)
O1B 0.030(3) 0.042(4) 0.031(4) -0.002(3) 0.001(3) -0.005(3)
O22B 0.052(5) 0.119(8) 0.045(5) 0.018(5) -0.009(4) -0.014(5)
O20B 0.105(6) 0.078(7) 0.045(5) -0.024(5) 0.011(5) 0.015(5)
O25B 0.035(4) 0.138(8) 0.034(4) 0.007(5) 0.004(3) 0.010(5)
O2B 0.021(3) 0.055(5) 0.034(4) -0.002(3) 0.002(3) 0.002(3)
O1C 0.021(3) 0.054(5) 0.034(4) 0.004(3) -0.001(3) 0.000(3)
O22C 0.099(6) 0.087(7) 0.041(5) -0.006(4) 0.001(4) -0.041(5)
O20C 0.099(7) 0.165(11) 0.051(6) 0.014(6) -0.006(5) 0.036(7)
O25C 0.036(4) 0.074(6) 0.046(5) 0.004(4) 0.003(3) 0.003(4)
O2C 0.023(4) 0.077(5) 0.039(4) 0.004(4) -0.006(3) -0.009(3)
O3C 0.060(5) 0.084(6) 0.025(4) -0.004(4) -0.001(3) -0.024(4)
O3 0.137(8) 0.082(7) 0.051(6) -0.012(5) -0.024(5) 0.055(6)
O3A 0.041(4) 0.149(9) 0.050(5) -0.026(5) 0.004(4) -0.004(5)
N1 0.033(4) 0.056(6) 0.023(5) -0.003(4) -0.003(4) 0.003(4)
N2 0.040(5) 0.070(6) 0.026(5) -0.005(5) -0.013(4) 0.006(5)
N2A 0.030(4) 0.077(7) 0.027(5) 0.003(4) 0.004(4) 0.000(4)
N1A 0.030(4) 0.060(6) 0.022(5) 0.000(4) 0.000(4) 0.000(4)
N1B 0.026(4) 0.058(6) 0.030(5) 0.005(4) -0.002(4) 0.001(4)
N2B 0.035(5) 0.071(7) 0.029(5) -0.007(4) -0.005(4) -0.009(4)
N2C 0.033(4) 0.080(7) 0.031(5) 0.010(5) -0.005(4) -0.008(4)
N1C 0.028(4) 0.053(6) 0.025(5) 0.003(4) -0.004(4) 0.003(4)
C21 0.039(7) 0.167(16) 0.082(11) 0.015(10) -0.009(7) -0.004(8)
C20 0.050(7) 0.075(10) 0.046(8) 0.009(7) -0.007(6) -0.009(6)
C17 0.039(6) 0.051(7) 0.042(7) 0.008(5) -0.002(5) -0.003(5)
C13 0.028(5) 0.054(7) 0.031(6) 0.006(5) -0.003(4) -0.005(5)
C14 0.035(5) 0.036(6) 0.040(6) 0.004(5) 0.002(5) 0.002(4)
C8 0.035(5) 0.041(7) 0.036(6) 0.003(5) -0.003(5) 0.000(5)
C9 0.037(5) 0.036(6) 0.042(6) -0.002(5) -0.003(5) 0.001(5)
C10 0.053(6) 0.049(7) 0.035(6) 0.007(5) 0.002(5) 0.004(5)
C1 0.059(7) 0.069(8) 0.041(7) -0.001(6) 0.002(6) 0.009(6)
C2 0.099(10) 0.089(10) 0.035(7) 0.005(7) 0.007(7) 0.035(9)
C3 0.086(9) 0.064(9) 0.044(8) 0.003(6) -0.026(7) 0.025(7)
C28B 0.033(5) 0.038(6) 0.031(6) 0.005(5) 0.003(4) -0.003(5)
C22 0.080(9) 0.090(10) 0.030(7) -0.010(7) -0.015(6) 0.041(8)
C23 0.047(6) 0.067(8) 0.036(7) 0.011(6) -0.004(5) 0.014(6)
C24 0.049(6) 0.084(9) 0.028(6) -0.001(6) 0.004(5) 0.003(6)
C25 0.051(7) 0.035(6) 0.028(6) 0.001(5) 0.003(5) -0.002(5)
C27 0.027(5) 0.035(6) 0.028(6) 0.002(5) 0.004(4) 0.004(4)
C28 0.025(5) 0.035(6) 0.035(6) 0.006(5) 0.009(4) 0.001(4)
C30 0.024(5) 0.034(6) 0.049(7) -0.004(5) 0.003(4) 0.001(4)
C31 0.023(5) 0.041(6) 0.040(6) 0.001(5) -0.004(4) 0.000(4)
C32 0.027(5) 0.041(6) 0.037(6) 0.004(5) -0.001(4) 0.005(5)
C37 0.043(6) 0.072(9) 0.032(6) 0.003(6) -0.006(5) 0.002(6)
C38 0.045(7) 0.092(10) 0.061(8) -0.013(7) 0.022(6) -0.013(6)
C36 0.032(6) 0.069(9) 0.071(9) -0.019(7) -0.008(5) -0.001(6)
C35 0.027(5) 0.071(8) 0.048(7) -0.001(6) -0.010(5) 0.001(6)
C34 0.031(5) 0.022(5) 0.039(6) -0.002(5) -0.001(5) -0.004(4)
C33 0.033(5) 0.034(6) 0.035(6) -0.002(5) 0.001(4) -0.001(5)
C26 0.031(5) 0.033(6) 0.026(6) -0.001(5) 0.001(4) 0.001(5)
C19 0.070(7) 0.039(7) 0.045(7) 0.004(5) 0.000(6) 0.010(6)
C7 0.035(6) 0.052(7) 0.044(7) 0.005(5) -0.004(5) 0.003(5)
C6 0.041(6) 0.059(8) 0.060(8) -0.012(7) -0.003(6) 0.000(6)
C5 0.045(6) 0.050(8) 0.045(7) -0.017(6) -0.013(5) 0.017(5)
C4 0.081(8) 0.076(9) 0.037(7) -0.011(6) -0.019(6) 0.032(7)
C15 0.033(5) 0.050(7) 0.039(6) 0.014(5) 0.007(5) -0.002(5)
C16 0.047(6) 0.069(8) 0.038(7) 0.007(6) 0.016(5) -0.010(6)
C12 0.032(5) 0.067(8) 0.034(6) 0.008(5) 0.002(5) -0.001(5)
C11 0.035(6) 0.068(8) 0.039(6) 0.009(6) 0.005(5) -0.004(5)
C18 0.055(6) 0.049(7) 0.052(7) 0.001(6) 0.008(5) -0.009(6)
C38A 0.075(9) 0.108(12) 0.070(10) -0.031(8) 0.004(7) -0.022(8)
C37A 0.059(7) 0.068(9) 0.033(6) 0.002(6) -0.011(5) 0.002(6)
C32A 0.034(5) 0.043(7) 0.031(6) 0.002(5) -0.001(5) 0.005(5)
C31A 0.027(5) 0.063(7) 0.027(6) 0.001(5) -0.005(4) -0.003(5)
C30A 0.031(5) 0.055(7) 0.038(7) 0.003(6) 0.000(5) 0.001(5)
C29A 0.032(5) 0.034(6) 0.026(6) -0.004(5) 0.003(4) 0.011(4)
C28A 0.030(5) 0.039(6) 0.032(6) 0.002(5) 0.008(4) 0.006(5)
C27A 0.027(5) 0.034(6) 0.022(5) -0.007(5) -0.009(4) 0.004(4)
C25A 0.038(6) 0.043(7) 0.032(6) 0.004(5) 0.000(5) -0.006(5)
C24A 0.043(6) 0.130(12) 0.027(6) -0.004(7) -0.004(5) -0.029(7)
C23A 0.042(6) 0.119(11) 0.027(6) -0.017(6) -0.003(5) -0.006(6)
C22A 0.027(6) 0.091(10) 0.043(7) -0.011(6) 0.013(5) 0.003(6)
C3A 0.053(7) 0.088(10) 0.024(6) -0.005(6) -0.008(5) -0.020(6)
C4A 0.060(7) 0.078(10) 0.047(7) -0.013(7) 0.000(6) -0.041(7)
C5A 0.047(6) 0.046(7) 0.039(7) -0.003(6) 0.002(5) -0.008(5)
C10A 0.040(6) 0.041(7) 0.048(7) -0.003(5) 0.010(5) -0.006(5)
C9A 0.044(6) 0.057(7) 0.018(5) 0.008(5) 0.000(4) -0.003(5)
C11A 0.037(6) 0.041(6) 0.042(7) 0.004(5) 0.001(5) -0.006(5)
C12A 0.054(6) 0.038(7) 0.032(6) -0.001(5) -0.009(5) -0.010(5)
C13A 0.047(6) 0.038(6) 0.031(6) 0.004(5) 0.005(5) 0.003(5)
C17A 0.047(6) 0.046(7) 0.035(6) 0.007(5) -0.002(5) -0.002(5)
C20A 0.063(7) 0.052(8) 0.037(7) -0.003(6) -0.013(6) 0.003(6)
C21A 0.093(10) 0.065(10) 0.066(9) 0.003(7) -0.022(7) -0.004(7)
C35A 0.053(6) 0.066(9) 0.027(6) 0.001(5) -0.012(5) -0.004(6)
C36A 0.062(7) 0.095(11) 0.050(8) -0.003(7) -0.009(6) -0.020(7)
C33A 0.031(5) 0.041(7) 0.030(6) -0.005(5) 0.004(4) 0.001(4)
C34A 0.020(5) 0.043(7) 0.028(6) -0.002(5) -0.001(4) 0.000(4)
C26A 0.033(6) 0.040(6) 0.031(6) 0.002(5) 0.007(5) 0.012(5)
C2A 0.075(8) 0.080(9) 0.030(7) 0.004(6) -0.011(6) -0.013(7)
C1A 0.051(7) 0.067(8) 0.042(7) 0.003(6) -0.007(5) -0.011(6)
C6A 0.065(7) 0.040(7) 0.043(7) -0.009(6) 0.003(6) -0.023(6)
C7A 0.054(7) 0.049(7) 0.046(7) 0.010(6) 0.007(5) -0.018(5)
C8A 0.039(5) 0.035(6) 0.030(6) 0.004(5) 0.009(4) -0.003(5)
C16A 0.061(7) 0.060(8) 0.043(7) 0.004(6) 0.012(5) 0.007(6)
C15A 0.060(7) 0.051(7) 0.046(7) 0.015(6) 0.005(6) -0.014(6)
C14A 0.033(5) 0.028(6) 0.044(6) 0.004(5) 0.006(4) -0.003(4)
C18A 0.048(6) 0.039(7) 0.046(7) 0.001(5) 0.004(5) 0.004(5)
C19A 0.046(6) 0.100(10) 0.055(8) -0.030(7) 0.017(6) -0.002(6)
C21B 0.155(14) 0.072(11) 0.042(8) 0.001(7) 0.001(8) 0.009(9)
C20B 0.057(7) 0.079(10) 0.031(7) 0.002(7) -0.003(5) 0.001(6)
C17B 0.035(5) 0.045(7) 0.051(7) 0.002(5) -0.003(5) 0.002(5)
C13B 0.034(5) 0.044(7) 0.036(6) -0.002(5) 0.000(5) 0.001(5)
C12B 0.072(8) 0.050(8) 0.034(6) 0.005(6) 0.000(6) -0.010(6)
C11B 0.060(7) 0.043(7) 0.038(7) 0.009(5) -0.006(5) -0.024(5)
C9B 0.036(5) 0.043(7) 0.034(6) -0.002(5) 0.000(4) 0.003(5)
C10B 0.045(6) 0.041(7) 0.033(6) -0.004(5) 0.001(5) -0.003(5)
C5B 0.031(5) 0.061(8) 0.032(6) -0.002(5) 0.007(4) 0.006(5)
C4B 0.045(6) 0.038(7) 0.042(6) 0.004(5) 0.002(5) 0.002(5)
C3B 0.043(6) 0.068(8) 0.040(7) 0.017(6) -0.009(5) 0.002(6)
C22B 0.046(7) 0.085(10) 0.031(7) 0.001(6) 0.000(5) 0.006(7)
C23B 0.048(6) 0.083(9) 0.043(7) 0.002(7) -0.010(5) -0.011(6)
C24B 0.031(5) 0.082(9) 0.029(6) 0.005(6) 0.002(4) 0.003(5)
C25B 0.038(6) 0.053(7) 0.028(6) 0.012(5) -0.001(5) 0.003(5)
C27B 0.034(5) 0.034(6) 0.024(5) 0.005(5) 0.001(4) -0.003(4)
C29B 0.025(5) 0.037(6) 0.035(6) 0.000(5) 0.002(4) 0.000(4)
C30B 0.026(5) 0.046(7) 0.042(6) -0.001(5) 0.006(5) 0.000(4)
C31B 0.026(5) 0.045(6) 0.034(6) -0.006(5) -0.004(4) -0.009(4)
C32B 0.036(5) 0.028(6) 0.032(6) 0.007(5) -0.003(5) 0.001(4)
C37B 0.062(7) 0.084(10) 0.036(7) 0.001(7) -0.018(6) -0.015(7)
C38B 0.081(9) 0.076(10) 0.068(9) 0.003(8) 0.024(7) 0.014(7)
C36B 0.054(7) 0.060(8) 0.059(8) -0.007(6) -0.002(6) -0.016(6)
C35B 0.034(5) 0.054(7) 0.051(7) -0.008(6) -0.011(5) -0.007(5)
C26B 0.037(6) 0.031(6) 0.034(6) 0.003(5) -0.007(5) -0.001(5)
C1B 0.067(7) 0.045(7) 0.040(7) 0.005(6) -0.013(6) 0.006(6)
C2B 0.072(8) 0.043(7) 0.039(7) -0.003(6) -0.017(6) 0.004(6)
C18B 0.042(6) 0.097(10) 0.039(7) 0.009(6) -0.002(5) -0.008(6)
C14B 0.040(5) 0.031(6) 0.032(6) -0.009(5) 0.006(4) 0.002(5)
C15B 0.061(7) 0.054(8) 0.053(8) 0.004(6) -0.012(6) -0.026(6)
C16B 0.055(7) 0.068(9) 0.051(7) -0.003(6) -0.003(6) -0.008(6)
C8B 0.029(5) 0.040(7) 0.044(6) 0.000(5) 0.012(4) 0.008(5)
C7B 0.044(6) 0.041(7) 0.045(7) 0.009(5) 0.010(5) 0.003(5)
C6B 0.038(6) 0.053(7) 0.039(6) 0.008(5) 0.014(5) 0.005(5)
C19B 0.048(6) 0.074(9) 0.047(7) -0.002(6) 0.000(5) -0.013(6)
C33B 0.026(5) 0.052(7) 0.026(6) -0.003(5) 0.005(4) -0.008(5)
C38C 0.079(9) 0.105(12) 0.091(11) 0.002(10) 0.002(8) -0.007(9)
C37C 0.059(8) 0.107(12) 0.053(8) -0.007(8) -0.024(7) 0.017(8)
C32C 0.032(5) 0.035(6) 0.035(6) 0.003(5) 0.002(5) 0.003(4)
C33C 0.024(5) 0.046(7) 0.038(6) 0.009(5) 0.002(4) -0.006(4)
C34C 0.023(5) 0.033(6) 0.048(7) 0.003(5) 0.001(5) 0.004(4)
C28C 0.031(5) 0.043(6) 0.022(5) 0.007(5) 0.007(4) 0.002(5)
C27C 0.033(5) 0.033(6) 0.030(6) 0.003(5) -0.005(4) 0.004(4)
C25C 0.031(6) 0.033(6) 0.039(7) -0.009(5) -0.001(5) 0.005(5)
C24C 0.040(6) 0.061(8) 0.035(6) -0.007(5) 0.002(5) 0.003(5)
C23C 0.039(6) 0.076(8) 0.030(6) 0.003(6) 0.003(5) -0.013(5)
C22C 0.042(6) 0.077(9) 0.025(7) 0.005(6) -0.006(5) -0.008(6)
C3C 0.055(6) 0.057(7) 0.027(6) -0.009(5) -0.007(5) -0.005(6)
C4C 0.041(6) 0.067(8) 0.040(6) -0.006(6) 0.008(5) -0.006(5)
C5C 0.042(6) 0.047(7) 0.028(6) -0.012(5) -0.003(5) -0.002(5)
C6C 0.035(6) 0.078(8) 0.028(6) 0.001(5) 0.009(5) 0.001(5)
C7C 0.034(5) 0.059(7) 0.045(7) -0.007(5) 0.006(5) -0.010(5)
C8C 0.034(5) 0.048(7) 0.034(6) 0.003(5) -0.004(4) 0.003(5)
C14C 0.025(5) 0.031(6) 0.035(6) 0.003(5) -0.004(4) -0.004(4)
C13C 0.031(5) 0.041(7) 0.035(6) -0.004(5) 0.000(4) -0.004(4)
C17C 0.033(6) 0.056(7) 0.035(6) -0.005(5) 0.002(5) 0.000(5)
C20C 0.051(7) 0.087(10) 0.040(7) -0.010(7) -0.020(6) 0.011(7)
C21C 0.063(7) 0.084(9) 0.031(6) -0.012(6) 0.004(5) -0.002(6)
C36C 0.046(7) 0.085(10) 0.061(8) 0.013(7) -0.004(6) 0.012(6)
C35C 0.044(6) 0.058(8) 0.031(6) -0.002(5) -0.002(5) -0.006(5)
C26C 0.031(6) 0.046(7) 0.024(6) 0.000(5) -0.008(5) 0.000(5)
C30C 0.032(5) 0.046(7) 0.041(7) 0.007(5) 0.000(5) -0.006(5)
C31C 0.018(5) 0.053(7) 0.046(7) 0.006(5) 0.001(5) 0.000(4)
C2C 0.041(6) 0.067(8) 0.039(7) 0.003(6) 0.006(5) -0.003(5)
C1C 0.034(6) 0.071(8) 0.027(6) 0.002(5) 0.000(5) -0.004(5)
C10C 0.029(5) 0.053(7) 0.022(5) -0.012(5) 0.005(4) -0.014(5)
C15C 0.036(6) 0.062(8) 0.049(7) -0.016(6) 0.003(5) 0.007(5)
C16C 0.039(6) 0.071(9) 0.055(7) -0.013(6) -0.010(5) 0.000(5)
C12C 0.038(6) 0.060(8) 0.040(6) -0.008(6) 0.000(5) -0.001(5)
C11C 0.028(5) 0.079(8) 0.034(6) -0.006(6) -0.004(5) -0.003(5)
C9C 0.022(5) 0.033(6) 0.038(6) 0.008(5) -0.002(4) 0.002(4)
C18C 0.085(8) 0.064(9) 0.034(6) 0.000(6) 0.003(6) -0.024(7)
C19C 0.061(7) 0.057(8) 0.038(6) -0.005(6) 0.000(5) -0.013(6)
C34B 0.022(5) 0.034(6) 0.044(7) 0.001(5) -0.001(5) -0.007(4)
C29 0.034(5) 0.034(6) 0.017(5) 0.005(4) 0.001(4) -0.010(4)
C29C 0.021(5) 0.041(6) 0.031(6) -0.002(5) 0.001(4) -0.006(4)

loop_
_atom_type_symbol
_atom_type_description
_atom_type_scat_dispersion_real
_atom_type_scat_dispersion_imag
_atom_type_scat_source
C C 0.0033 0.0016 'International Tables Vol C Tables 4.2.6.8 and 6.1.1.4'
H H 0.0000 0.0000 'International Tables Vol C Tables 4.2.6.8 and 6.1.1.4'
N N 0.0061 0.0033 'International Tables Vol C Tables 4.2.6.8 and 6.1.1.4'
O O 0.0106 0.0060 'International Tables Vol C Tables 4.2.6.8 and 6.1.1.4'

loop_
_geom_angle_atom_site_label_1
_geom_angle_atom_site_label_2
_geom_angle_atom_site_label_3
_geom_angle
_geom_angle_site_symmetry_1
_geom_angle_site_symmetry_3
_geom_angle_publ_flag
C26 O1 C34 121.7(7) . . ?
C26A O1A C34A 122.5(7) . . ?
C22B O3B C3B 117.7(8) . . ?
C26B O1B C34B 122.7(7) . . ?
C26C O1C C34C 123.0(7) . . ?
C22C O3C C3C 119.2(8) . . ?
C22 O3 C3 120.2(10) . . ?
C22A O3A C3A 121.3(9) . . ?
C25 N1 C27 126.8(8) . . ?
C25 N1 H1 116.6 . . ?
C27 N1 H1 116.6 . . ?
C32 N2 C35 122.5(8) . . ?
C32 N2 C37 120.4(7) . . ?
C35 N2 C37 116.7(8) . . ?
C32A N2A C35A 120.9(8) . . ?
C32A N2A C37A 122.4(8) . . ?
C35A N2A C37A 116.6(8) . . ?
C25A N1A C27A 126.8(8) . . ?
C25A N1A H5 116.6 . . ?
C27A N1A H5 116.6 . . ?
C25B N1B C27B 127.8(8) . . ?
C25B N1B H7 116.1 . . ?
C27B N1B H7 116.1 . . ?
C32B N2B C35B 123.1(8) . . ?
C32B N2B C37B 119.0(8) . . ?
C35B N2B C37B 117.0(8) . . ?
C32C N2C C35C 122.8(8) . . ?
C32C N2C C37C 120.2(8) . . ?
C35C N2C C37C 117.1(8) . . ?
C25C N1C C27C 127.9(8) . . ?
C25C N1C H13 116.1 . . ?
C27C N1C H13 116.1 . . ?
C20 C21 H1A 109.5 . . ?
C20 C21 H1B 109.5 . . ?
H1A C21 H1B 109.5 . . ?
C20 C21 H1C 109.5 . . ?
H1A C21 H1C 109.5 . . ?
H1B C21 H1C 109.5 . . ?
O20 C20 C17 122.6(11) . . ?
O20 C20 C21 121.8(11) . . ?
C17 C20 C21 115.6(12) . . ?
C20 C17 C16 114.8(9) . . ?
C20 C17 C13 113.3(9) . . ?
C16 C17 C13 102.8(7) . . ?
C20 C17 H3 108.6 . . ?
C16 C17 H3 108.6 . . ?
C13 C17 H3 108.6 . . ?
C12 C13 C18 111.5(8) . . ?
C12 C13 C14 106.8(8) . . ?
C18 C13 C14 112.4(8) . . ?
C12 C13 C17 116.2(8) . . ?
C18 C13 C17 110.5(8) . . ?
C14 C13 C17 98.8(7) . . ?
C8 C14 C15 118.1(8) . . ?
C8 C14 C13 113.8(8) . . ?
C15 C14 C13 103.1(8) . . ?
C8 C14 H5A 107.1 . . ?
C15 C14 H5A 107.1 . . ?
C13 C14 H5A 107.1 . . ?
C14 C8 C7 111.5(8) . . ?
C14 C8 C9 112.3(7) . . ?
C7 C8 C9 107.1(8) . . ?
C14 C8 H6 108.6 . . ?
C7 C8 H6 108.6 . . ?
C9 C8 H6 108.6 . . ?
C10 C9 C11 114.2(8) . . ?
C10 C9 C8 110.0(8) . . ?
C11 C9 C8 114.4(8) . . ?
C10 C9 H7A 105.8 . . ?
C11 C9 H7A 105.8 . . ?
C8 C9 H7A 105.8 . . ?
C5 C10 C1 107.6(9) . . ?
C5 C10 C9 110.6(9) . . ?
C1 C10 C9 110.5(8) . . ?
C5 C10 C19 108.0(8) . . ?
C1 C10 C19 108.4(9) . . ?
C9 C10 C19 111.5(9) . . ?
C10 C1 C2 116.1(9) . . ?
C10 C1 H9A 108.3 . . ?
C2 C1 H9A 108.3 . . ?
C10 C1 H9B 108.3 . . ?
C2 C1 H9B 108.3 . . ?
H9A C1 H9B 107.4 . . ?
C3 C2 C1 109.9(10) . . ?
C3 C2 H10A 109.7 . . ?
C1 C2 H10A 109.7 . . ?
C3 C2 H10B 109.7 . . ?
C1 C2 H10B 109.7 . . ?
H10A C2 H10B 108.2 . . ?
O3 C3 C2 110.4(11) . . ?
O3 C3 C4 104.2(9) . . ?
C2 C3 C4 113.6(10) . . ?
O3 C3 H3A 109.5 . . ?
C2 C3 H3A 109.5 . . ?
C4 C3 H3A 109.5 . . ?
C27B C28B C29B 121.3(8) . . ?
C27B C28B H12 119.4 . . ?
C29B C28B H12 119.4 . . ?
O3 C22 O22 118.7(11) . . ?
O3 C22 C23 118.1(11) . . ?
O22 C22 C23 122.3(11) . . ?
C22 C23 C24 112.6(9) . . ?
C22 C23 H14A 109.1 . . ?
C24 C23 H14A 109.1 . . ?
C22 C23 H14B 109.1 . . ?
C24 C23 H14B 109.1 . . ?
H14A C23 H14B 107.8 . . ?
C23 C24 C25 114.4(8) . . ?
C23 C24 H15A 108.7 . . ?
C25 C24 H15A 108.7 . . ?
C23 C24 H15B 108.7 . . ?
C25 C24 H15B 108.7 . . ?
H15A C24 H15B 107.6 . . ?
O25 C25 N1 123.3(9) . . ?
O25 C25 C24 122.9(9) . . ?
N1 C25 C24 113.5(8) . . ?
C28 C27 N1 127.7(8) . . ?
C28 C27 C26 119.6(8) . . ?
N1 C27 C26 112.7(7) . . ?
C27 C28 C29 121.6(8) . . ?
C27 C28 H18 119.2 . . ?
C29 C28 H18 119.2 . . ?
C31 C30 C29 122.5(8) . . ?
C31 C30 H19 118.7 . . ?
C29 C30 H19 118.7 . . ?
C30 C31 C32 120.9(8) . . ?
C30 C31 H20 119.6 . . ?
C32 C31 H20 119.6 . . ?
N2 C32 C33 121.6(8) . . ?
N2 C32 C31 122.0(8) . . ?
C33 C32 C31 116.3(8) . . ?
N2 C37 C38 113.1(9) . . ?
N2 C37 H22A 109.0 . . ?
C38 C37 H22A 109.0 . . ?
N2 C37 H22B 109.0 . . ?
C38 C37 H22B 109.0 . . ?
H22A C37 H22B 107.8 . . ?
C37 C38 H23A 109.5 . . ?
C37 C38 H23B 109.5 . . ?
H23A C38 H23B 109.5 . . ?
C37 C38 H23C 109.5 . . ?
H23A C38 H23C 109.5 . . ?
H23B C38 H23C 109.5 . . ?
C35 C36 H24A 109.5 . . ?
C35 C36 H24B 109.5 . . ?
H24A C36 H24B 109.5 . . ?
C35 C36 H24C 109.5 . . ?
H24A C36 H24C 109.5 . . ?
H24B C36 H24C 109.5 . . ?
N2 C35 C36 115.1(9) . . ?
N2 C35 H25A 108.5 . . ?
C36 C35 H25A 108.5 . . ?
N2 C35 H25B 108.5 . . ?
C36 C35 H25B 108.5 . . ?
H25A C35 H25B 107.5 . . ?
C33 C34 O1 116.3(8) . . ?
C33 C34 C29 123.6(8) . . ?
O1 C34 C29 120.1(8) . . ?
C34 C33 C32 120.2(8) . . ?
C34 C33 H27 119.9 . . ?
C32 C33 H27 119.9 . . ?
O2 C26 O1 116.1(7) . . ?
O2 C26 C27 124.7(8) . . ?
O1 C26 C27 119.3(7) . . ?
C10 C19 H29A 109.5 . . ?
C10 C19 H29B 109.5 . . ?
H29A C19 H29B 109.5 . . ?
C10 C19 H29C 109.5 . . ?
H29A C19 H29C 109.5 . . ?
H29B C19 H29C 109.5 . . ?
C6 C7 C8 112.2(9) . . ?
C6 C7 H30A 109.2 . . ?
C8 C7 H30A 109.2 . . ?
C6 C7 H30B 109.2 . . ?
C8 C7 H30B 109.2 . . ?
H30A C7 H30B 107.9 . . ?
C5 C6 C7 125.4(10) . . ?
C5 C6 H31 117.3 . . ?
C7 C6 H31 117.3 . . ?
C6 C5 C4 121.3(10) . . ?
C6 C5 C10 120.6(9) . . ?
C4 C5 C10 118.1(11) . . ?
C5 C4 C3 110.6(9) . . ?
C5 C4 H33A 109.5 . . ?
C3 C4 H33A 109.5 . . ?
C5 C4 H33B 109.5 . . ?
C3 C4 H33B 109.5 . . ?
H33A C4 H33B 108.1 . . ?
C14 C15 C16 105.3(7) . . ?
C14 C15 H34A 110.7 . . ?
C16 C15 H34A 110.7 . . ?
C14 C15 H34B 110.7 . . ?
C16 C15 H34B 110.7 . . ?
H34A C15 H34B 108.8 . . ?
C15 C16 C17 105.2(7) . . ?
C15 C16 H35A 110.7 . . ?
C17 C16 H35A 110.7 . . ?
C15 C16 H35B 110.7 . . ?
C17 C16 H35B 110.7 . . ?
H35A C16 H35B 108.8 . . ?
C11 C12 C13 110.4(8) . . ?
C11 C12 H36A 109.6 . . ?
C13 C12 H36A 109.6 . . ?
C11 C12 H36B 109.6 . . ?
C13 C12 H36B 109.6 . . ?
H36A C12 H36B 108.1 . . ?
C12 C11 C9 114.8(8) . . ?
C12 C11 H37A 108.6 . . ?
C9 C11 H37A 108.6 . . ?
C12 C11 H37B 108.6 . . ?
C9 C11 H37B 108.6 . . ?
H37A C11 H37B 107.5 . . ?
C13 C18 H38A 109.5 . . ?
C13 C18 H38B 109.5 . . ?
H38A C18 H38B 109.5 . . ?
C13 C18 H38C 109.5 . . ?
H38A C18 H38C 109.5 . . ?
H38B C18 H38C 109.5 . . ?
C37A C38A H39A 109.5 . . ?
C37A C38A H39B 109.5 . . ?
H39A C38A H39B 109.5 . . ?
C37A C38A H39C 109.5 . . ?
H39A C38A H39C 109.5 . . ?
H39B C38A H39C 109.5 . . ?
N2A C37A C38A 111.3(10) . . ?
N2A C37A H40A 109.4 . . ?
C38A C37A H40A 109.4 . . ?
N2A C37A H40B 109.4 . . ?
C38A C37A H40B 109.4 . . ?
H40A C37A H40B 108.0 . . ?
N2A C32A C31A 121.7(8) . . ?
N2A C32A C33A 121.0(8) . . ?
C31A C32A C33A 117.3(8) . . ?
C30A C31A C32A 121.8(8) . . ?
C30A C31A H42 119.1 . . ?
C32A C31A H42 119.1 . . ?
C31A C30A C29A 122.1(9) . . ?
C31A C30A H43 118.9 . . ?
C29A C30A H43 118.9 . . ?
C34A C29A C30A 114.8(8) . . ?
C34A C29A C28A 119.2(8) . . ?
C30A C29A C28A 125.9(8) . . ?
C27A C28A C29A 120.0(8) . . ?
C27A C28A H45 120.0 . . ?
C29A C28A H45 120.0 . . ?
C28A C27A N1A 127.6(8) . . ?
C28A C27A C26A 120.2(8) . . ?
N1A C27A C26A 112.2(7) . . ?
O25A C25A N1A 123.3(8) . . ?
O25A C25A C24A 121.8(9) . . ?
N1A C25A C24A 114.9(8) . . ?
C23A C24A C25A 116.1(9) . . ?
C23A C24A H48A 108.3 . . ?
C25A C24A H48A 108.3 . . ?
C23A C24A H48B 108.3 . . ?
C25A C24A H48B 108.3 . . ?
H48A C24A H48B 107.4 . . ?
C24A C23A C22A 119.7(9) . . ?
C24A C23A H49A 107.4 . . ?
C22A C23A H49A 107.4 . . ?
C24A C23A H49B 107.4 . . ?
C22A C23A H49B 107.4 . . ?
H49A C23A H49B 106.9 . . ?
O22A C22A O3A 123.9(10) . . ?
O22A C22A C23A 121.5(10) . . ?
O3A C22A C23A 114.5(9) . . ?
O3A C3A C2A 113.8(9) . . ?
O3A C3A C4A 115.5(9) . . ?
C2A C3A C4A 110.0(9) . . ?
O3A C3A H51 105.5 . . ?
C2A C3A H51 105.5 . . ?
C4A C3A H51 105.5 . . ?
C3A C4A C5A 111.0(9) . . ?
C3A C4A H52A 109.4 . . ?
C5A C4A H52A 109.4 . . ?
C3A C4A H52B 109.4 . . ?
C5A C4A H52B 109.4 . . ?
H52A C4A H52B 108.0 . . ?
C6A C5A C4A 122.1(9) . . ?
C6A C5A C10A 123.6(9) . . ?
C4A C5A C10A 114.3(9) . . ?
C1A C10A C5A 109.0(8) . . ?
C1A C10A C19A 109.5(9) . . ?
C5A C10A C19A 108.9(9) . . ?
C1A C10A C9A 108.6(8) . . ?
C5A C10A C9A 109.7(8) . . ?
C19A C10A C9A 111.1(8) . . ?
C11A C9A C8A 112.1(7) . . ?
C11A C9A C10A 113.5(8) . . ?
C8A C9A C10A 113.3(8) . . ?
C11A C9A H55 105.7 . . ?
C8A C9A H55 105.7 . . ?
C10A C9A H55 105.7 . . ?
C9A C11A C12A 114.6(8) . . ?
C9A C11A H56A 108.6 . . ?
C12A C11A H56A 108.6 . . ?
C9A C11A H56B 108.6 . . ?
C12A C11A H56B 108.6 . . ?
H56A C11A H56B 107.6 . . ?
C13A C12A C11A 111.1(8) . . ?
C13A C12A H57A 109.4 . . ?
C11A C12A H57A 109.4 . . ?
C13A C12A H57B 109.4 . . ?
C11A C12A H57B 109.4 . . ?
H57A C12A H57B 108.0 . . ?
C12A C13A C18A 111.0(8) . . ?
C12A C13A C14A 107.2(8) . . ?
C18A C13A C14A 111.2(8) . . ?
C12A C13A C17A 117.2(8) . . ?
C18A C13A C17A 109.2(8) . . ?
C14A C13A C17A 100.5(7) . . ?
C20A C17A C16A 113.6(9) . . ?
C20A C17A C13A 114.0(8) . . ?
C16A C17A C13A 105.0(8) . . ?
C20A C17A H59 108.0 . . ?
C16A C17A H59 108.0 . . ?
C13A C17A H59 108.0 . . ?
O20A C20A C21A 118.8(10) . . ?
O20A C20A C17A 122.2(11) . . ?
C21A C20A C17A 118.7(10) . . ?
C20A C21A H61A 109.5 . . ?
C20A C21A H61B 109.5 . . ?
H61A C21A H61B 109.5 . . ?
C20A C21A H61C 109.5 . . ?
H61A C21A H61C 109.5 . . ?
H61B C21A H61C 109.5 . . ?
N2A C35A C36A 114.0(9) . . ?
N2A C35A H62A 108.8 . . ?
C36A C35A H62A 108.8 . . ?
N2A C35A H62B 108.8 . . ?
C36A C35A H62B 108.8 . . ?
H62A C35A H62B 107.6 . . ?
C35A C36A H63A 109.5 . . ?
C35A C36A H63B 109.5 . . ?
H63A C36A H63B 109.5 . . ?
C35A C36A H63C 109.5 . . ?
H63A C36A H63C 109.5 . . ?
H63B C36A H63C 109.5 . . ?
C34A C33A C32A 119.1(8) . . ?
C34A C33A H64 120.4 . . ?
C32A C33A H64 120.4 . . ?
C33A C34A O1A 115.2(7) . . ?
C33A C34A C29A 124.8(8) . . ?
O1A C34A C29A 120.0(8) . . ?
O2A C26A O1A 118.4(8) . . ?
O2A C26A C27A 123.7(8) . . ?
O1A C26A C27A 117.9(7) . . ?
C3A C2A C1A 107.8(9) . . ?
C3A C2A H67A 110.1 . . ?
C1A C2A H67A 110.1 . . ?
C3A C2A H67B 110.1 . . ?
C1A C2A H67B 110.1 . . ?
H67A C2A H67B 108.5 . . ?
C10A C1A C2A 115.2(10) . . ?
C10A C1A H68A 108.5 . . ?
C2A C1A H68A 108.5 . . ?
C10A C1A H68B 108.5 . . ?
C2A C1A H68B 108.5 . . ?
H68A C1A H68B 107.5 . . ?
C5A C6A C7A 125.4(9) . . ?
C5A C6A H6A 117.3 . . ?
C7A C6A H6A 117.3 . . ?
C6A C7A C8A 114.3(8) . . ?
C6A C7A H70A 108.7 . . ?
C8A C7A H70A 108.7 . . ?
C6A C7A H70B 108.7 . . ?
C8A C7A H70B 108.7 . . ?
H70A C7A H70B 107.6 . . ?
C14A C8A C7A 112.1(7) . . ?
C14A C8A C9A 110.2(8) . . ?
C7A C8A C9A 110.0(8) . . ?
C14A C8A H71 108.1 . . ?
C7A C8A H71 108.1 . . ?
C9A C8A H71 108.1 . . ?
C17A C16A C15A 106.7(8) . . ?
C17A C16A H72A 110.4 . . ?
C15A C16A H72A 110.4 . . ?
C17A C16A H72B 110.4 . . ?
C15A C16A H72B 110.4 . . ?
H72A C16A H72B 108.6 . . ?
C14A C15A C16A 104.6(8) . . ?
C14A C15A H73A 110.8 . . ?
C16A C15A H73A 110.8 . . ?
C14A C15A H73B 110.8 . . ?
C16A C15A H73B 110.8 . . ?
H73A C15A H73B 108.9 . . ?
C8A C14A C15A 120.1(8) . . ?
C8A C14A C13A 115.0(7) . . ?
C15A C14A C13A 104.0(7) . . ?
C8A C14A H74 105.5 . . ?
C15A C14A H74 105.5 . . ?
C13A C14A H74 105.5 . . ?
C13A C18A H75A 109.5 . . ?
C13A C18A H75B 109.5 . . ?
H75A C18A H75B 109.5 . . ?
C13A C18A H75C 109.5 . . ?
H75A C18A H75C 109.5 . . ?
H75B C18A H75C 109.5 . . ?
C10A C19A H76A 109.5 . . ?
C10A C19A H76B 109.5 . . ?
H76A C19A H76B 109.5 . . ?
C10A C19A H76C 109.5 . . ?
H76A C19A H76C 109.5 . . ?
H76B C19A H76C 109.5 . . ?
C20B C21B H77A 109.5 . . ?
C20B C21B H77B 109.5 . . ?
H77A C21B H77B 109.5 . . ?
C20B C21B H77C 109.5 . . ?
H77A C21B H77C 109.5 . . ?
H77B C21B H77C 109.5 . . ?
O20B C20B C21B 121.6(11) . . ?
O20B C20B C17B 124.3(12) . . ?
C21B C20B C17B 114.2(11) . . ?
C20B C17B C16B 111.3(9) . . ?
C20B C17B C13B 116.1(8) . . ?
C16B C17B C13B 105.0(8) . . ?
C20B C17B H79 108.0 . . ?
C16B C17B H79 108.0 . . ?
C13B C17B H79 108.0 . . ?
C14B C13B C12B 108.0(8) . . ?
C14B C13B C18B 113.3(8) . . ?
C12B C13B C18B 111.5(9) . . ?
C14B C13B C17B 99.3(7) . . ?
C12B C13B C17B 115.2(8) . . ?
C18B C13B C17B 109.0(8) . . ?
C13B C12B C11B 110.2(9) . . ?
C13B C12B H81A 109.6 . . ?
C11B C12B H81A 109.6 . . ?
C13B C12B H81B 109.6 . . ?
C11B C12B H81B 109.6 . . ?
H81A C12B H81B 108.1 . . ?
C9B C11B C12B 114.6(8) . . ?
C9B C11B H82A 108.6 . . ?
C12B C11B H82A 108.6 . . ?
C9B C11B H82B 108.6 . . ?
C12B C11B H82B 108.6 . . ?
H82A C11B H82B 107.6 . . ?
C8B C9B C11B 113.2(8) . . ?
C8B C9B C10B 112.5(8) . . ?
C11B C9B C10B 113.7(8) . . ?
C8B C9B H83 105.5 . . ?
C11B C9B H83 105.5 . . ?
C10B C9B H83 105.5 . . ?
C5B C10B C9B 112.0(8) . . ?
C5B C10B C19B 109.3(8) . . ?
C9B C10B C19B 110.6(8) . . ?
C5B C10B C1B 106.0(8) . . ?
C9B C10B C1B 109.8(8) . . ?
C19B C10B C1B 109.0(8) . . ?
C6B C5B C10B 123.0(9) . . ?
C6B C5B C4B 120.5(9) . . ?
C10B C5B C4B 116.4(9) . . ?
C5B C4B C3B 111.5(8) . . ?
C5B C4B H86A 109.3 . . ?
C3B C4B H86A 109.3 . . ?
C5B C4B H86B 109.3 . . ?
C3B C4B H86B 109.3 . . ?
H86A C4B H86B 108.0 . . ?
O3B C3B C4B 110.5(8) . . ?
O3B C3B C2B 105.1(8) . . ?
C4B C3B C2B 112.2(9) . . ?
O3B C3B H87 109.6 . . ?
C4B C3B H87 109.6 . . ?
C2B C3B H87 109.6 . . ?
O22B C22B O3B 124.7(10) . . ?
O22B C22B C23B 124.7(10) . . ?
O3B C22B C23B 110.5(10) . . ?
C24B C23B C22B 112.2(9) . . ?
C24B C23B H89A 109.2 . . ?
C22B C23B H89A 109.2 . . ?
C24B C23B H89B 109.2 . . ?
C22B C23B H89B 109.2 . . ?
H89A C23B H89B 107.9 . . ?
C23B C24B C25B 112.1(9) . . ?
C23B C24B H90A 109.2 . . ?
C25B C24B H90A 109.2 . . ?
C23B C24B H90B 109.2 . . ?
C25B C24B H90B 109.2 . . ?
H90A C24B H90B 107.9 . . ?
O25B C25B N1B 121.9(8) . . ?
O25B C25B C24B 121.7(9) . . ?
N1B C25B C24B 116.4(8) . . ?
C28B C27B N1B 129.3(8) . . ?
C28B C27B C26B 120.2(8) . . ?
N1B C27B C26B 110.4(7) . . ?
C34B C29B C30B 115.3(8) . . ?
C34B C29B C28B 118.5(8) . . ?
C30B C29B C28B 126.2(8) . . ?
C31B C30B C29B 123.0(9) . . ?
C31B C30B H94 118.5 . . ?
C29B C30B H94 118.5 . . ?
C30B C31B C32B 120.3(8) . . ?
C30B C31B H95 119.8 . . ?
C32B C31B H95 119.8 . . ?
N2B C32B C33B 122.6(8) . . ?
N2B C32B C31B 121.3(8) . . ?
C33B C32B C31B 116.1(8) . . ?
C38B C37B N2B 112.9(10) . . ?
C38B C37B H97A 109.0 . . ?
N2B C37B H97A 109.0 . . ?
C38B C37B H97B 109.0 . . ?
N2B C37B H97B 109.0 . . ?
H97A C37B H97B 107.8 . . ?
C37B C38B H98A 109.5 . . ?
C37B C38B H98B 109.5 . . ?
H98A C38B H98B 109.5 . . ?
C37B C38B H98C 109.5 . . ?
H98A C38B H98C 109.5 . . ?
H98B C38B H98C 109.5 . . ?
C35B C36B H99A 109.5 . . ?
C35B C36B H99B 109.5 . . ?
H99A C36B H99B 109.5 . . ?
C35B C36B H99C 109.5 . . ?
H99A C36B H99C 109.5 . . ?
H99B C36B H99C 109.5 . . ?
N2B C35B C36B 114.3(9) . . ?
N2B C35B H10C 108.7 . . ?
C36B C35B H10C 108.7 . . ?
N2B C35B H10D 108.7 . . ?
C36B C35B H10D 108.7 . . ?
H10C C35B H10D 107.6 . . ?
O2B C26B O1B 117.8(8) . . ?
O2B C26B C27B 125.0(8) . . ?
O1B C26B C27B 117.1(8) . . ?
C2B C1B C10B 114.0(8) . . ?
C2B C1B H10E 108.7 . . ?
C10B C1B H10E 108.7 . . ?
C2B C1B H10F 108.7 . . ?
C10B C1B H10F 108.7 . . ?
H10E C1B H10F 107.6 . . ?
C1B C2B C3B 109.1(9) . . ?
C1B C2B H10G 109.9 . . ?
C3B C2B H10G 109.9 . . ?
C1B C2B H10H 109.9 . . ?
C3B C2B H10H 109.9 . . ?
H10G C2B H10H 108.3 . . ?
C13B C18B H10I 109.5 . . ?
C13B C18B H10J 109.5 . . ?
H10I C18B H10J 109.5 . . ?
C13B C18B H10K 109.5 . . ?
H10I C18B H10K 109.5 . . ?
H10J C18B H10K 109.5 . . ?
C13B C14B C15B 104.7(8) . . ?
C13B C14B C8B 114.1(7) . . ?
C15B C14B C8B 119.0(8) . . ?
C13B C14B H105 106.0 . . ?
C15B C14B H105 106.0 . . ?
C8B C14B H105 106.0 . . ?
C14B C15B C16B 105.1(8) . . ?
C14B C15B H10L 110.7 . . ?
C16B C15B H10L 110.7 . . ?
C14B C15B H10M 110.7 . . ?
C16B C15B H10M 110.7 . . ?
H10L C15B H10M 108.8 . . ?
C17B C16B C15B 104.0(8) . . ?
C17B C16B H10N 111.0 . . ?
C15B C16B H10N 111.0 . . ?
C17B C16B H10O 111.0 . . ?
C15B C16B H10O 111.0 . . ?
H10N C16B H10O 109.0 . . ?
C7B C8B C9B 109.6(8) . . ?
C7B C8B C14B 112.0(7) . . ?
C9B C8B C14B 110.9(8) . . ?
C7B C8B H108 108.1 . . ?
C9B C8B H108 108.1 . . ?
C14B C8B H108 108.1 . . ?
C6B C7B C8B 111.9(8) . . ?
C6B C7B H10P 109.2 . . ?
C8B C7B H10P 109.2 . . ?
C6B C7B H10Q 109.2 . . ?
C8B C7B H10Q 109.2 . . ?
H10P C7B H10Q 107.9 . . ?
C5B C6B C7B 124.3(9) . . ?
C5B C6B H110 117.9 . . ?
C7B C6B H110 117.9 . . ?
C10B C19B H11A 109.5 . . ?
C10B C19B H11B 109.5 . . ?
H11A C19B H11B 109.5 . . ?
C10B C19B H11C 109.5 . . ?
H11A C19B H11C 109.5 . . ?
H11B C19B H11C 109.5 . . ?
C34B C33B C32B 121.0(8) . . ?
C34B C33B H112 119.5 . . ?
C32B C33B H112 119.5 . . ?
C37C C38C H11D 109.5 . . ?
C37C C38C H11E 109.5 . . ?
H11D C38C H11E 109.5 . . ?
C37C C38C H11F 109.5 . . ?
H11D C38C H11F 109.5 . . ?
H11E C38C H11F 109.5 . . ?
C38C C37C N2C 110.6(12) . . ?
C38C C37C H11G 109.5 . . ?
N2C C37C H11G 109.5 . . ?
C38C C37C H11H 109.5 . . ?
N2C C37C H11H 109.5 . . ?
H11G C37C H11H 108.1 . . ?
N2C C32C C33C 121.8(8) . . ?
N2C C32C C31C 120.6(8) . . ?
C33C C32C C31C 117.6(8) . . ?
C34C C33C C32C 120.4(8) . . ?
C34C C33C H116 119.8 . . ?
C32C C33C H116 119.8 . . ?
O1C C34C C33C 117.4(8) . . ?
O1C C34C C29C 119.5(8) . . ?
C33C C34C C29C 123.1(8) . . ?
C27C C28C C29C 120.6(8) . . ?
C27C C28C H118 119.7 . . ?
C29C C28C H118 119.7 . . ?
C28C C27C N1C 128.7(8) . . ?
C28C C27C C26C 118.9(8) . . ?
N1C C27C C26C 112.5(7) . . ?
O25C C25C N1C 122.9(8) . . ?
O25C C25C C24C 123.0(9) . . ?
N1C C25C C24C 114.0(8) . . ?
C23C C24C C25C 113.2(8) . . ?
C23C C24C H12A 108.9 . . ?
C25C C24C H12A 108.9 . . ?
C23C C24C H12B 108.9 . . ?
C25C C24C H12B 108.9 . . ?
H12A C24C H12B 107.8 . . ?
C24C C23C C22C 113.5(8) . . ?
C24C C23C H12C 108.9 . . ?
C22C C23C H12C 108.9 . . ?
C24C C23C H12D 108.9 . . ?
C22C C23C H12D 108.9 . . ?
H12C C23C H12D 107.7 . . ?
O22C C22C O3C 122.1(10) . . ?
O22C C22C C23C 126.2(10) . . ?
O3C C22C C23C 111.7(9) . . ?
O3C C3C C4C 109.8(9) . . ?
O3C C3C C2C 105.9(8) . . ?
C4C C3C C2C 111.4(8) . . ?
O3C C3C H124 109.9 . . ?
C4C C3C H124 109.9 . . ?
C2C C3C H124 109.9 . . ?
C3C C4C C5C 112.8(8) . . ?
C3C C4C H12E 109.0 . . ?
C5C C4C H12E 109.0 . . ?
C3C C4C H12F 109.0 . . ?
C5C C4C H12F 109.0 . . ?
H12E C4C H12F 107.8 . . ?
C6C C5C C4C 122.0(9) . . ?
C6C C5C C10C 122.7(8) . . ?
C4C C5C C10C 115.2(8) . . ?
C5C C6C C7C 125.1(9) . . ?
C5C C6C H127 117.5 . . ?
C7C C6C H127 117.5 . . ?
C6C C7C C8C 112.5(8) . . ?
C6C C7C H12G 109.1 . . ?
C8C C7C H12G 109.1 . . ?
C6C C7C H12H 109.1 . . ?
C8C C7C H12H 109.1 . . ?
H12G C7C H12H 107.8 . . ?
C14C C8C C7C 112.5(8) . . ?
C14C C8C C9C 111.2(8) . . ?
C7C C8C C9C 107.7(7) . . ?
C14C C8C H129 108.5 . . ?
C7C C8C H129 108.5 . . ?
C9C C8C H129 108.5 . . ?
C8C C14C C13C 113.3(7) . . ?
C8C C14C C15C 118.1(8) . . ?
C13C C14C C15C 104.8(7) . . ?
C8C C14C H130 106.7 . . ?
C13C C14C H130 106.7 . . ?
C15C C14C H130 106.7 . . ?
C14C C13C C12C 107.1(8) . . ?
C14C C13C C18C 113.9(8) . . ?
C12C C13C C18C 110.3(8) . . ?
C14C C13C C17C 101.3(7) . . ?
C12C C13C C17C 115.6(8) . . ?
C18C C13C C17C 108.5(8) . . ?
C20C C17C C16C 114.8(8) . . ?
C20C C17C C13C 114.1(8) . . ?
C16C C17C C13C 105.4(8) . . ?
C20C C17C H132 107.4 . . ?
C16C C17C H132 107.4 . . ?
C13C C17C H132 107.4 . . ?
O20C C20C C21C 117.8(11) . . ?
O20C C20C C17C 121.3(11) . . ?
C21C C20C C17C 120.7(10) . . ?
C20C C21C H13A 109.5 . . ?
C20C C21C H13B 109.5 . . ?
H13A C21C H13B 109.5 . . ?
C20C C21C H13C 109.5 . . ?
H13A C21C H13C 109.5 . . ?
H13B C21C H13C 109.5 . . ?
C35C C36C H13D 109.5 . . ?
C35C C36C H13E 109.5 . . ?
H13D C36C H13E 109.5 . . ?
C35C C36C H13F 109.5 . . ?
H13D C36C H13F 109.5 . . ?
H13E C36C H13F 109.5 . . ?
N2C C35C C36C 114.3(9) . . ?
N2C C35C H13G 108.7 . . ?
C36C C35C H13G 108.7 . . ?
N2C C35C H13H 108.7 . . ?
C36C C35C H13H 108.7 . . ?
H13G C35C H13H 107.6 . . ?
O2C C26C O1C 118.5(8) . . ?
O2C C26C C27C 123.0(8) . . ?
O1C C26C C27C 118.4(8) . . ?
C31C C30C C29C 121.9(9) . . ?
C31C C30C H138 119.1 . . ?
C29C C30C H138 119.1 . . ?
C30C C31C C32C 121.2(8) . . ?
C30C C31C H139 119.4 . . ?
C32C C31C H139 119.4 . . ?
C1C C2C C3C 109.6(8) . . ?
C1C C2C H14C 109.8 . . ?
C3C C2C H14C 109.8 . . ?
C1C C2C H14D 109.8 . . ?
C3C C2C H14D 109.8 . . ?
H14C C2C H14D 108.2 . . ?
C2C C1C C10C 113.4(9) . . ?
C2C C1C H14E 108.9 . . ?
C10C C1C H14E 108.9 . . ?
C2C C1C H14F 108.9 . . ?
C10C C1C H14F 108.9 . . ?
H14E C1C H14F 107.7 . . ?
C5C C10C C1C 108.4(8) . . ?
C5C C10C C9C 110.3(7) . . ?
C1C C10C C9C 109.7(8) . . ?
C5C C10C C19C 109.8(8) . . ?
C1C C10C C19C 108.7(8) . . ?
C9C C10C C19C 109.9(8) . . ?
C14C C15C C16C 104.3(7) . . ?
C14C C15C H14G 110.9 . . ?
C16C C15C H14G 110.9 . . ?
C14C C15C H14H 110.9 . . ?
C16C C15C H14H 110.9 . . ?
H14G C15C H14H 108.9 . . ?
C17C C16C C15C 105.7(7) . . ?
C17C C16C H14I 110.6 . . ?
C15C C16C H14I 110.6 . . ?
C17C C16C H14J 110.6 . . ?
C15C C16C H14J 110.6 . . ?
H14I C16C H14J 108.7 . . ?
C11C C12C C13C 109.7(8) . . ?
C11C C12C H14K 109.7 . . ?
C13C C12C H14K 109.7 . . ?
C11C C12C H14L 109.7 . . ?
C13C C12C H14L 109.7 . . ?
H14K C12C H14L 108.2 . . ?
C12C C11C C9C 114.6(8) . . ?
C12C C11C H14M 108.6 . . ?
C9C C11C H14M 108.6 . . ?
C12C C11C H14N 108.6 . . ?
C9C C11C H14N 108.6 . . ?
H14M C11C H14N 107.6 . . ?
C11C C9C C8C 112.7(7) . . ?
C11C C9C C10C 113.0(7) . . ?
C8C C9C C10C 112.5(8) . . ?
C11C C9C H147 106.0 . . ?
C8C C9C H147 106.0 . . ?
C10C C9C H147 106.0 . . ?
C13C C18C H14O 109.5 . . ?
C13C C18C H14P 109.5 . . ?
H14O C18C H14P 109.5 . . ?
C13C C18C H14Q 109.5 . . ?
H14O C18C H14Q 109.5 . . ?
H14P C18C H14Q 109.5 . . ?
C10C C19C H14R 109.5 . . ?
C10C C19C H14S 109.5 . . ?
H14R C19C H14S 109.5 . . ?
C10C C19C H14T 109.5 . . ?
H14R C19C H14T 109.5 . . ?
H14S C19C H14T 109.5 . . ?
C33B C34B C29B 124.2(8) . . ?
C33B C34B O1B 115.7(8) . . ?
C29B C34B O1B 120.1(8) . . ?
C30 C29 C34 116.4(8) . . ?
C30 C29 C28 125.9(8) . . ?
C34 C29 C28 117.7(7) . . ?
C34C C29C C28C 119.6(8) . . ?
C34C C29C C30C 115.8(8) . . ?
C28C C29C C30C 124.6(8) . . ?

loop_
_geom_bond_atom_site_label_1
_geom_bond_atom_site_label_2
_geom_bond_distance
_geom_bond_site_symmetry_2
_geom_bond_publ_flag
O1 C26 1.358(10) . ?
O1 C34 1.380(9) . ?
O20 C20 1.217(14) . ?
O22 C22 1.249(14) . ?
O25 C25 1.208(10) . ?
O2 C26 1.231(9) . ?
O1A C26A 1.344(10) . ?
O1A C34A 1.378(9) . ?
O22A C22A 1.241(11) . ?
O20A C20A 1.237(12) . ?
O25A C25A 1.217(10) . ?
O2A C26A 1.218(10) . ?
O3B C22B 1.341(13) . ?
O3B C3B 1.460(11) . ?
O1B C26B 1.360(10) . ?
O1B C34B 1.382(9) . ?
O22B C22B 1.201(13) . ?
O20B C20B 1.174(13) . ?
O25B C25B 1.237(10) . ?
O2B C26B 1.219(10) . ?
O1C C26C 1.344(10) . ?
O1C C34C 1.366(10) . ?
O22C C22C 1.182(12) . ?
O20C C20C 1.212(13) . ?
O25C C25C 1.215(10) . ?
O2C C26C 1.206(9) . ?
O3C C22C 1.331(12) . ?
O3C C3C 1.442(11) . ?
O3 C22 1.232(13) . ?
O3 C3 1.476(12) . ?
O3A C22A 1.278(12) . ?
O3A C3A 1.483(12) . ?
N1 C25 1.351(11) . ?
N1 C27 1.405(11) . ?
N1 H1 0.8800 . ?
N2 C32 1.359(11) . ?
N2 C35 1.465(11) . ?
N2 C37 1.466(12) . ?
N2A C32A 1.382(11) . ?
N2A C35A 1.463(12) . ?
N2A C37A 1.467(12) . ?
N1A C25A 1.355(11) . ?
N1A C27A 1.397(10) . ?
N1A H5 0.8800 . ?
N1B C25B 1.346(11) . ?
N1B C27B 1.401(11) . ?
N1B H7 0.8800 . ?
N2B C32B 1.352(11) . ?
N2B C35B 1.453(11) . ?
N2B C37B 1.513(13) . ?
N2C C32C 1.366(11) . ?
N2C C35C 1.456(11) . ?
N2C C37C 1.483(15) . ?
N1C C25C 1.346(11) . ?
N1C C27C 1.382(11) . ?
N1C H13 0.8800 . ?
C21 C20 1.504(16) . ?
C21 H1A 0.9800 . ?
C21 H1B 0.9800 . ?
C21 H1C 0.9800 . ?
C20 C17 1.496(15) . ?
C17 C16 1.561(13) . ?
C17 C13 1.563(13) . ?
C17 H3 1.0000 . ?
C13 C12 1.528(13) . ?
C13 C18 1.535(14) . ?
C13 C14 1.549(12) . ?
C14 C8 1.510(12) . ?
C14 C15 1.527(13) . ?
C14 H5A 1.0000 . ?
C8 C7 1.526(13) . ?
C8 C9 1.540(13) . ?
C8 H6 1.0000 . ?
C9 C10 1.536(13) . ?
C9 C11 1.534(12) . ?
C9 H7A 1.0000 . ?
C10 C5 1.524(14) . ?
C10 C1 1.525(14) . ?
C10 C19 1.556(14) . ?
C1 C2 1.534(14) . ?
C1 H9A 0.9900 . ?
C1 H9B 0.9900 . ?
C2 C3 1.502(17) . ?
C2 H10A 0.9900 . ?
C2 H10B 0.9900 . ?
C3 C4 1.506(16) . ?
C3 H3A 1.0000 . ?
C28B C27B 1.332(11) . ?
C28B C29B 1.429(12) . ?
C28B H12 0.9500 . ?
C22 C23 1.467(14) . ?
C23 C24 1.491(13) . ?
C23 H14A 0.9900 . ?
C23 H14B 0.9900 . ?
C24 C25 1.509(13) . ?
C24 H15A 0.9900 . ?
C24 H15B 0.9900 . ?
C27 C28 1.337(11) . ?
C27 C26 1.435(11) . ?
C28 C29 1.432(12) . ?
C28 H18 0.9500 . ?
C30 C31 1.360(12) . ?
C30 C29 1.397(11) . ?
C30 H19 0.9500 . ?
C31 C32 1.440(12) . ?
C31 H20 0.9500 . ?
C32 C33 1.428(11) . ?
C37 C38 1.527(15) . ?
C37 H22A 0.9900 . ?
C37 H22B 0.9900 . ?
C38 H23A 0.9800 . ?
C38 H23B 0.9800 . ?
C38 H23C 0.9800 . ?
C36 C35 1.500(14) . ?
C36 H24A 0.9800 . ?
C36 H24B 0.9800 . ?
C36 H24C 0.9800 . ?
C35 H25A 0.9900 . ?
C35 H25B 0.9900 . ?
C34 C33 1.359(12) . ?
C34 C29 1.399(11) . ?
C33 H27 0.9500 . ?
C19 H29A 0.9800 . ?
C19 H29B 0.9800 . ?
C19 H29C 0.9800 . ?
C7 C6 1.468(14) . ?
C7 H30A 0.9900 . ?
C7 H30B 0.9900 . ?
C6 C5 1.354(15) . ?
C6 H31 0.9500 . ?
C5 C4 1.506(14) . ?
C4 H33A 0.9900 . ?
C4 H33B 0.9900 . ?
C15 C16 1.549(13) . ?
C15 H34A 0.9900 . ?
C15 H34B 0.9900 . ?
C16 H35A 0.9900 . ?
C16 H35B 0.9900 . ?
C12 C11 1.519(13) . ?
C12 H36A 0.9900 . ?
C12 H36B 0.9900 . ?
C11 H37A 0.9900 . ?
C11 H37B 0.9900 . ?
C18 H38A 0.9800 . ?
C18 H38B 0.9800 . ?
C18 H38C 0.9800 . ?
C38A C37A 1.505(16) . ?
C38A H39A 0.9800 . ?
C38A H39B 0.9800 . ?
C38A H39C 0.9800 . ?
C37A H40A 0.9900 . ?
C37A H40B 0.9900 . ?
C32A C31A 1.406(12) . ?
C32A C33A 1.412(12) . ?
C31A C30A 1.353(12) . ?
C31A H42 0.9500 . ?
C30A C29A 1.424(12) . ?
C30A H43 0.9500 . ?
C29A C34A 1.383(11) . ?
C29A C28A 1.427(12) . ?
C28A C27A 1.339(11) . ?
C28A H45 0.9500 . ?
C27A C26A 1.467(12) . ?
C25A C24A 1.503(13) . ?
C24A C23A 1.424(13) . ?
C24A H48A 0.9900 . ?
C24A H48B 0.9900 . ?
C23A C22A 1.480(14) . ?
C23A H49A 0.9900 . ?
C23A H49B 0.9900 . ?
C3A C2A 1.498(15) . ?
C3A C4A 1.522(16) . ?
C3A H51 1.0000 . ?
C4A C5A 1.524(13) . ?
C4A H52A 0.9900 . ?
C4A H52B 0.9900 . ?
C5A C6A 1.290(13) . ?
C5A C10A 1.535(13) . ?
C10A C1A 1.526(14) . ?
C10A C19A 1.545(13) . ?
C10A C9A 1.556(13) . ?
C9A C11A 1.519(13) . ?
C9A C8A 1.529(13) . ?
C9A H55 1.0000 . ?
C11A C12A 1.534(13) . ?
C11A H56A 0.9900 . ?
C11A H56B 0.9900 . ?
C12A C13A 1.512(13) . ?
C12A H57A 0.9900 . ?
C12A H57B 0.9900 . ?
C13A C18A 1.536(12) . ?
C13A C14A 1.545(12) . ?
C13A C17A 1.568(13) . ?
C17A C20A 1.484(13) . ?
C17A C16A 1.539(14) . ?
C17A H59 1.0000 . ?
C20A C21A 1.481(16) . ?
C21A H61A 0.9800 . ?
C21A H61B 0.9800 . ?
C21A H61C 0.9800 . ?
C35A C36A 1.503(15) . ?
C35A H62A 0.9900 . ?
C35A H62B 0.9900 . ?
C36A H63A 0.9800 . ?
C36A H63B 0.9800 . ?
C36A H63C 0.9800 . ?
C33A C34A 1.373(12) . ?
C33A H64 0.9500 . ?
C2A C1A 1.537(13) . ?
C2A H67A 0.9900 . ?
C2A H67B 0.9900 . ?
C1A H68A 0.9900 . ?
C1A H68B 0.9900 . ?
C6A C7A 1.473(13) . ?
C6A H6A 0.9500 . ?
C7A C8A 1.521(12) . ?
C7A H70A 0.9900 . ?
C7A H70B 0.9900 . ?
C8A C14A 1.489(12) . ?
C8A H71 1.0000 . ?
C16A C15A 1.545(14) . ?
C16A H72A 0.9900 . ?
C16A H72B 0.9900 . ?
C15A C14A 1.528(13) . ?
C15A H73A 0.9900 . ?
C15A H73B 0.9900 . ?
C14A H74 1.0000 . ?
C18A H75A 0.9800 . ?
C18A H75B 0.9800 . ?
C18A H75C 0.9800 . ?
C19A H76A 0.9800 . ?
C19A H76B 0.9800 . ?
C19A H76C 0.9800 . ?
C21B C20B 1.483(17) . ?
C21B H77A 0.9800 . ?
C21B H77B 0.9800 . ?
C21B H77C 0.9800 . ?
C20B C17B 1.524(14) . ?
C17B C16B 1.541(14) . ?
C17B C13B 1.555(12) . ?
C17B H79 1.0000 . ?
C13B C14B 1.507(13) . ?
C13B C12B 1.523(14) . ?
C13B C18B 1.532(13) . ?
C12B C11B 1.540(13) . ?
C12B H81A 0.9900 . ?
C12B H81B 0.9900 . ?
C11B C9B 1.531(13) . ?
C11B H82A 0.9900 . ?
C11B H82B 0.9900 . ?
C9B C8B 1.520(13) . ?
C9B C10B 1.541(13) . ?
C9B H83 1.0000 . ?
C10B C5B 1.511(14) . ?
C10B C19B 1.544(13) . ?
C10B C1B 1.563(14) . ?
C5B C6B 1.317(13) . ?
C5B C4B 1.518(13) . ?
C4B C3B 1.522(14) . ?
C4B H86A 0.9900 . ?
C4B H86B 0.9900 . ?
C3B C2B 1.529(14) . ?
C3B H87 1.0000 . ?
C22B C23B 1.511(14) . ?
C23B C24B 1.507(14) . ?
C23B H89A 0.9900 . ?
C23B H89B 0.9900 . ?
C24B C25B 1.509(13) . ?
C24B H90A 0.9900 . ?
C24B H90B 0.9900 . ?
C27B C26B 1.466(12) . ?
C29B C34B 1.382(12) . ?
C29B C30B 1.394(11) . ?
C30B C31B 1.364(12) . ?
C30B H94 0.9500 . ?
C31B C32B 1.449(12) . ?
C31B H95 0.9500 . ?
C32B C33B 1.386(11) . ?
C37B C38B 1.473(16) . ?
C37B H97A 0.9900 . ?
C37B H97B 0.9900 . ?
C38B H98A 0.9800 . ?
C38B H98B 0.9800 . ?
C38B H98C 0.9800 . ?
C36B C35B 1.488(14) . ?
C36B H99A 0.9800 . ?
C36B H99B 0.9800 . ?
C36B H99C 0.9800 . ?
C35B H10C 0.9900 . ?
C35B H10D 0.9900 . ?
C1B C2B 1.527(13) . ?
C1B H10E 0.9900 . ?
C1B H10F 0.9900 . ?
C2B H10G 0.9900 . ?
C2B H10H 0.9900 . ?
C18B H10I 0.9800 . ?
C18B H10J 0.9800 . ?
C18B H10K 0.9800 . ?
C14B C15B 1.514(13) . ?
C14B C8B 1.522(12) . ?
C14B H105 1.0000 . ?
C15B C16B 1.560(14) . ?
C15B H10L 0.9900 . ?
C15B H10M 0.9900 . ?
C16B H10N 0.9900 . ?
C16B H10O 0.9900 . ?
C8B C7B 1.519(12) . ?
C8B H108 1.0000 . ?
C7B C6B 1.487(13) . ?
C7B H10P 0.9900 . ?
C7B H10Q 0.9900 . ?
C6B H110 0.9500 . ?
C19B H11A 0.9800 . ?
C19B H11B 0.9800 . ?
C19B H11C 0.9800 . ?
C33B C34B 1.366(12) . ?
C33B H112 0.9500 . ?
C38C C37C 1.419(17) . ?
C38C H11D 0.9800 . ?
C38C H11E 0.9800 . ?
C38C H11F 0.9800 . ?
C37C H11G 0.9900 . ?
C37C H11H 0.9900 . ?
C32C C33C 1.391(11) . ?
C32C C31C 1.417(12) . ?
C33C C34C 1.369(12) . ?
C33C H116 0.9500 . ?
C34C C29C 1.395(12) . ?
C28C C27C 1.362(11) . ?
C28C C29C 1.406(12) . ?
C28C H118 0.9500 . ?
C27C C26C 1.465(12) . ?
C25C C24C 1.501(13) . ?
C24C C23C 1.499(12) . ?
C24C H12A 0.9900 . ?
C24C H12B 0.9900 . ?
C23C C22C 1.500(14) . ?
C23C H12C 0.9900 . ?
C23C H12D 0.9900 . ?
C3C C4C 1.510(14) . ?
C3C C2C 1.532(13) . ?
C3C H124 1.0000 . ?
C4C C5C 1.512(13) . ?
C4C H12E 0.9900 . ?
C4C H12F 0.9900 . ?
C5C C6C 1.322(12) . ?
C5C C10C 1.518(12) . ?
C6C C7C 1.504(13) . ?
C6C H127 0.9500 . ?
C7C C8C 1.523(13) . ?
C7C H12G 0.9900 . ?
C7C H12H 0.9900 . ?
C8C C14C 1.503(12) . ?
C8C C9C 1.548(12) . ?
C8C H129 1.0000 . ?
C14C C13C 1.505(12) . ?
C14C C15C 1.528(12) . ?
C14C H130 1.0000 . ?
C13C C12C 1.535(13) . ?
C13C C18C 1.535(14) . ?
C13C C17C 1.548(12) . ?
C17C C20C 1.510(15) . ?
C17C C16C 1.540(13) . ?
C17C H132 1.0000 . ?
C20C C21C 1.495(15) . ?
C21C H13A 0.9800 . ?
C21C H13B 0.9800 . ?
C21C H13C 0.9800 . ?
C36C C35C 1.499(14) . ?
C36C H13D 0.9800 . ?
C36C H13E 0.9800 . ?
C36C H13F 0.9800 . ?
C35C H13G 0.9900 . ?
C35C H13H 0.9900 . ?
C30C C31C 1.352(13) . ?
C30C C29C 1.417(11) . ?
C30C H138 0.9500 . ?
C31C H139 0.9500 . ?
C2C C1C 1.519(13) . ?
C2C H14C 0.9900 . ?
C2C H14D 0.9900 . ?
C1C C10C 1.528(13) . ?
C1C H14E 0.9900 . ?
C1C H14F 0.9900 . ?
C10C C9C 1.550(12) . ?
C10C C19C 1.549(14) . ?
C15C C16C 1.551(14) . ?
C15C H14G 0.9900 . ?
C15C H14H 0.9900 . ?
C16C H14I 0.9900 . ?
C16C H14J 0.9900 . ?
C12C C11C 1.536(12) . ?
C12C H14K 0.9900 . ?
C12C H14L 0.9900 . ?
C11C C9C 1.542(13) . ?
C11C H14M 0.9900 . ?
C11C H14N 0.9900 . ?
C9C H147 1.0000 . ?
C18C H14O 0.9800 . ?
C18C H14P 0.9800 . ?
C18C H14Q 0.9800 . ?
C19C H14R 0.9800 . ?
C19C H14S 0.9800 . ?
C19C H14T 0.9800 . ?

loop_
_geom_hbond_atom_site_label_D
_geom_hbond_atom_site_label_H
_geom_hbond_atom_site_label_A
_geom_hbond_distance_DH
_geom_hbond_distance_HA
_geom_hbond_distance_DA
_geom_hbond_angle_DHA
_geom_hbond_site_symmetry_A
_geom_hbond_publ_flag
N1 H1 O2A 0.88 2.14 3.000(9) 166.3 . yes
N1B H7 O2C 0.88 2.13 2.975(9) 160.9 . yes
N1C H13 O2B 0.88 2.12 2.938(9) 154.4 . yes
C31 H20 O25A 0.95 2.62 3.352(11) 134.7 1_455 yes
C37 H22B O20 0.99 2.61 3.454(13) 143.2 1_454 yes
C28A H45 O25A 0.95 2.27 2.860(11) 119.7 . yes
C4A H52B O22A 0.99 2.56 3.068(13) 111.6 . yes
C21A H61A O22C 0.98 2.59 3.490(16) 152.7 2_646 yes
C35A H62B O20A 0.99 2.40 3.229(12) 140.9 1_656 yes
C2A H67A O22A 0.99 2.53 3.023(13) 110.7 . yes
C4B H86B O22B 0.99 2.54 3.058(12) 112.7 . yes
C24B H90B O2C 0.99 2.49 3.293(12) 138.0 . yes
C24B H90A O22A 0.99 2.63 3.479(14) 143.3 . yes
C31B H95 O25C 0.95 2.62 3.412(11) 140.8 1_655 yes
C37C H11G O20C 0.99 2.39 3.269(14) 147.9 1_454 yes
C28C H118 O25C 0.95 2.33 2.899(11) 118.1 . yes
C24C H12A O2B 0.99 2.66 3.190(11) 113.6 . yes
C31C H139 O25B 0.95 2.59 3.396(11) 142.6 1_455 yes
N1A H5 O2 0.88 2.15 3.014(9) 165.4 . yes
N1 H1 O2A 0.88 2.14 3.000(9) 166.3 . yes
N1B H7 O2C 0.88 2.13 2.975(9) 160.9 . yes
N1C H13 O2B 0.88 2.12 2.938(9) 154.4 . yes
C31 H20 O25A 0.95 2.62 3.352(11) 134.7 1_455 yes
C37 H22B O20 0.99 2.61 3.454(13) 143.2 1_454 yes
C28A H45 O25A 0.95 2.27 2.860(11) 119.7 . yes
C4A H52B O22A 0.99 2.56 3.068(13) 111.6 . yes
C21A H61A O22C 0.98 2.59 3.490(16) 152.7 2_646 yes
C35A H62B O20A 0.99 2.40 3.229(12) 140.9 1_656 yes
C2A H67A O22A 0.99 2.53 3.023(13) 110.7 . yes
C4B H86B O22B 0.99 2.54 3.058(12) 112.7 . yes
C24B H90A O22A 0.99 2.63 3.479(14) 143.3 . yes
C24B H90B O2C 0.99 2.49 3.293(12) 138.0 . yes
C31B H95 O25C 0.95 2.62 3.412(11) 140.8 1_655 yes
C37C H11G O20C 0.99 2.39 3.269(14) 147.9 1_454 yes
C28C H118 O25C 0.95 2.33 2.899(11) 118.1 . yes
C24C H12A O2B 0.99 2.66 3.190(11) 113.6 . yes
C31C H139 O25B 0.95 2.59 3.396(11) 142.6 1_455 yes
N1A H5 O2 0.88 2.15 3.014(9) 165.4 . yes

loop_
_geom_torsion_atom_site_label_1
_geom_torsion_atom_site_label_2
_geom_torsion_atom_site_label_3
_geom_torsion_atom_site_label_4
_geom_torsion
_geom_torsion_site_symmetry_1
_geom_torsion_site_symmetry_2
_geom_torsion_site_symmetry_3
_geom_torsion_site_symmetry_4
_geom_torsion_publ_flag
O20 C20 C17 C16 -28.9(16) . . . . ?
C21 C20 C17 C16 150.3(11) . . . . ?
O20 C20 C17 C13 88.8(14) . . . . ?
C21 C20 C17 C13 -92.1(13) . . . . ?
C20 C17 C13 C12 76.6(12) . . . . ?
C16 C17 C13 C12 -158.9(9) . . . . ?
C20 C17 C13 C18 -51.7(11) . . . . ?
C16 C17 C13 C18 72.8(9) . . . . ?
C20 C17 C13 C14 -169.7(9) . . . . ?
C16 C17 C13 C14 -45.3(9) . . . . ?
C12 C13 C14 C8 -61.8(10) . . . . ?
C18 C13 C14 C8 60.8(11) . . . . ?
C17 C13 C14 C8 177.4(8) . . . . ?
C12 C13 C14 C15 169.1(8) . . . . ?
C18 C13 C14 C15 -68.3(10) . . . . ?
C17 C13 C14 C15 48.3(9) . . . . ?
C15 C14 C8 C7 -67.6(11) . . . . ?
C13 C14 C8 C7 171.4(8) . . . . ?
C15 C14 C8 C9 172.2(9) . . . . ?
C13 C14 C8 C9 51.2(11) . . . . ?
C14 C8 C9 C10 -170.1(8) . . . . ?
C7 C8 C9 C10 67.2(10) . . . . ?
C14 C8 C9 C11 -39.9(12) . . . . ?
C7 C8 C9 C11 -162.7(8) . . . . ?
C11 C9 C10 C5 -179.8(8) . . . . ?
C8 C9 C10 C5 -49.5(11) . . . . ?
C11 C9 C10 C1 61.2(12) . . . . ?
C8 C9 C10 C1 -168.6(9) . . . . ?
C11 C9 C10 C19 -59.5(11) . . . . ?
C8 C9 C10 C19 70.7(11) . . . . ?
C5 C10 C1 C2 48.8(13) . . . . ?
C9 C10 C1 C2 169.7(10) . . . . ?
C19 C10 C1 C2 -67.8(13) . . . . ?
C10 C1 C2 C3 -53.8(14) . . . . ?
C22 O3 C3 C2 94.2(15) . . . . ?
C22 O3 C3 C4 -143.5(13) . . . . ?
C1 C2 C3 O3 170.8(9) . . . . ?
C1 C2 C3 C4 54.1(13) . . . . ?
C3 O3 C22 O22 -11(2) . . . . ?
C3 O3 C22 C23 179.8(11) . . . . ?
O3 C22 C23 C24 162.1(12) . . . . ?
O22 C22 C23 C24 -6(2) . . . . ?
C22 C23 C24 C25 157.7(11) . . . . ?
C27 N1 C25 O25 -2.4(17) . . . . ?
C27 N1 C25 C24 172.2(9) . . . . ?
C23 C24 C25 O25 -21.5(16) . . . . ?
C23 C24 C25 N1 163.9(10) . . . . ?
C25 N1 C27 C28 0.4(17) . . . . ?
C25 N1 C27 C26 179.0(9) . . . . ?
N1 C27 C28 C29 -178.2(9) . . . . ?
C26 C27 C28 C29 3.3(14) . . . . ?
C29 C30 C31 C32 -3.8(15) . . . . ?
C35 N2 C32 C33 -179.4(9) . . . . ?
C37 N2 C32 C33 7.7(15) . . . . ?
C35 N2 C32 C31 3.1(16) . . . . ?
C37 N2 C32 C31 -169.9(10) . . . . ?
C30 C31 C32 N2 -179.6(10) . . . . ?
C30 C31 C32 C33 2.7(15) . . . . ?
C32 N2 C37 C38 71.9(13) . . . . ?
C35 N2 C37 C38 -101.4(10) . . . . ?
C32 N2 C35 C36 -87.1(13) . . . . ?
C37 N2 C35 C36 86.1(12) . . . . ?
C26 O1 C34 C33 -177.3(9) . . . . ?
C26 O1 C34 C29 1.1(13) . . . . ?
O1 C34 C33 C32 179.9(8) . . . . ?
C29 C34 C33 C32 1.6(15) . . . . ?
N2 C32 C33 C34 -179.3(10) . . . . ?
C31 C32 C33 C34 -1.6(14) . . . . ?
C34 O1 C26 O2 179.6(8) . . . . ?
C34 O1 C26 C27 -0.6(13) . . . . ?
C28 C27 C26 O2 178.2(9) . . . . ?
N1 C27 C26 O2 -0.6(14) . . . . ?
C28 C27 C26 O1 -1.6(14) . . . . ?
N1 C27 C26 O1 179.7(8) . . . . ?
C14 C8 C7 C6 -171.7(8) . . . . ?
C9 C8 C7 C6 -48.4(11) . . . . ?
C8 C7 C6 C5 15.4(15) . . . . ?
C7 C6 C5 C4 -174.0(10) . . . . ?
C7 C6 C5 C10 2.5(17) . . . . ?
C1 C10 C5 C6 135.7(10) . . . . ?
C9 C10 C5 C6 14.9(14) . . . . ?
C19 C10 C5 C6 -107.4(11) . . . . ?
C1 C10 C5 C4 -47.7(12) . . . . ?
C9 C10 C5 C4 -168.5(9) . . . . ?
C19 C10 C5 C4 69.1(11) . . . . ?
C6 C5 C4 C3 -132.9(12) . . . . ?
C10 C5 C4 C3 50.6(14) . . . . ?
O3 C3 C4 C5 -172.7(10) . . . . ?
C2 C3 C4 C5 -52.4(14) . . . . ?
C8 C14 C15 C16 -159.2(9) . . . . ?
C13 C14 C15 C16 -32.8(10) . . . . ?
C14 C15 C16 C17 3.9(11) . . . . ?
C20 C17 C16 C15 149.6(9) . . . . ?
C13 C17 C16 C15 26.1(11) . . . . ?
C18 C13 C12 C11 -62.0(11) . . . . ?
C14 C13 C12 C11 61.2(11) . . . . ?
C17 C13 C12 C11 170.2(9) . . . . ?
C13 C12 C11 C9 -53.9(12) . . . . ?
C10 C9 C11 C12 170.4(9) . . . . ?
C8 C9 C11 C12 42.3(13) . . . . ?
C32A N2A C37A C38A 93.3(12) . . . . ?
C35A N2A C37A C38A -88.5(12) . . . . ?
C35A N2A C32A C31A 171.7(10) . . . . ?
C37A N2A C32A C31A -10.1(15) . . . . ?
C35A N2A C32A C33A -6.5(14) . . . . ?
C37A N2A C32A C33A 171.6(9) . . . . ?
N2A C32A C31A C30A 179.1(10) . . . . ?
C33A C32A C31A C30A -2.7(15) . . . . ?
C32A C31A C30A C29A 1.3(17) . . . . ?
C31A C30A C29A C34A 0.3(15) . . . . ?
C31A C30A C29A C28A -177.0(10) . . . . ?
C34A C29A C28A C27A 2.7(14) . . . . ?
C30A C29A C28A C27A 180.0(10) . . . . ?
C29A C28A C27A N1A -177.7(9) . . . . ?
C29A C28A C27A C26A 0.4(14) . . . . ?
C25A N1A C27A C28A 2.6(17) . . . . ?
C25A N1A C27A C26A -175.6(9) . . . . ?
C27A N1A C25A O25A -2.3(17) . . . . ?
C27A N1A C25A C24A 178.0(10) . . . . ?
O25A C25A C24A C23A 14.1(18) . . . . ?
N1A C25A C24A C23A -166.3(11) . . . . ?
C25A C24A C23A C22A 177.3(11) . . . . ?
C3A O3A C22A O22A 3.4(19) . . . . ?
C3A O3A C22A C23A -172.8(10) . . . . ?
C24A C23A C22A O22A 9.6(19) . . . . ?
C24A C23A C22A O3A -174.0(12) . . . . ?
C22A O3A C3A C2A -65.7(15) . . . . ?
C22A O3A C3A C4A 63.0(14) . . . . ?
O3A C3A C4A C5A 169.5(8) . . . . ?
C2A C3A C4A C5A -59.9(12) . . . . ?
C3A C4A C5A C6A -126.5(11) . . . . ?
C3A C4A C5A C10A 53.0(12) . . . . ?
C6A C5A C10A C1A 132.5(11) . . . . ?
C4A C5A C10A C1A -47.0(12) . . . . ?
C6A C5A C10A C19A -108.1(12) . . . . ?
C4A C5A C10A C19A 72.4(11) . . . . ?
C6A C5A C10A C9A 13.7(14) . . . . ?
C4A C5A C10A C9A -165.8(9) . . . . ?
C1A C10A C9A C11A 68.5(10) . . . . ?
C5A C10A C9A C11A -172.4(8) . . . . ?
C19A C10A C9A C11A -52.0(12) . . . . ?
C1A C10A C9A C8A -162.1(8) . . . . ?
C5A C10A C9A C8A -43.1(11) . . . . ?
C19A C10A C9A C8A 77.3(10) . . . . ?
C8A C9A C11A C12A 49.2(11) . . . . ?
C10A C9A C11A C12A 179.1(8) . . . . ?
C9A C11A C12A C13A -53.6(11) . . . . ?
C11A C12A C13A C18A -66.4(10) . . . . ?
C11A C12A C13A C14A 55.3(10) . . . . ?
C11A C12A C13A C17A 167.2(8) . . . . ?
C12A C13A C17A C20A 83.4(11) . . . . ?
C18A C13A C17A C20A -43.8(12) . . . . ?
C14A C13A C17A C20A -160.9(9) . . . . ?
C12A C13A C17A C16A -151.6(9) . . . . ?
C18A C13A C17A C16A 81.2(9) . . . . ?
C14A C13A C17A C16A -35.9(9) . . . . ?
C16A C17A C20A O20A -21.0(15) . . . . ?
C13A C17A C20A O20A 99.3(12) . . . . ?
C16A C17A C20A C21A 164.4(10) . . . . ?
C13A C17A C20A C21A -75.4(13) . . . . ?
C32A N2A C35A C36A 85.3(12) . . . . ?
C37A N2A C35A C36A -92.9(11) . . . . ?
N2A C32A C33A C34A -179.2(9) . . . . ?
C31A C32A C33A C34A 2.5(14) . . . . ?
C32A C33A C34A O1A -179.2(8) . . . . ?
C32A C33A C34A C29A -1.0(15) . . . . ?
C26A O1A C34A C33A -177.9(8) . . . . ?
C26A O1A C34A C29A 3.8(13) . . . . ?
C30A C29A C34A C33A -0.5(15) . . . . ?
C28A C29A C34A C33A 177.1(9) . . . . ?
C30A C29A C34A O1A 177.7(8) . . . . ?
C28A C29A C34A O1A -4.8(14) . . . . ?
C34A O1A C26A O2A -178.9(8) . . . . ?
C34A O1A C26A C27A -0.6(13) . . . . ?
C28A C27A C26A O2A 176.8(9) . . . . ?
N1A C27A C26A O2A -4.9(14) . . . . ?
C28A C27A C26A O1A -1.4(14) . . . . ?
N1A C27A C26A O1A 176.9(8) . . . . ?
O3A C3A C2A C1A -167.5(9) . . . . ?
C4A C3A C2A C1A 61.0(12) . . . . ?
C5A C10A C1A C2A 50.5(12) . . . . ?
C19A C10A C1A C2A -68.5(11) . . . . ?
C9A C10A C1A C2A 170.0(8) . . . . ?
C3A C2A C1A C10A -58.6(13) . . . . ?
C4A C5A C6A C7A -178.5(11) . . . . ?
C10A C5A C6A C7A 2.1(18) . . . . ?
C5A C6A C7A C8A 11.6(17) . . . . ?
C6A C7A C8A C14A -162.8(9) . . . . ?
C6A C7A C8A C9A -39.8(12) . . . . ?
C11A C9A C8A C14A -48.9(10) . . . . ?
C10A C9A C8A C14A -179.0(7) . . . . ?
C11A C9A C8A C7A -173.1(8) . . . . ?
C10A C9A C8A C7A 56.9(10) . . . . ?
C20A C17A C16A C15A 140.4(9) . . . . ?
C13A C17A C16A C15A 15.1(10) . . . . ?
C17A C16A C15A C14A 12.1(11) . . . . ?
C7A C8A C14A C15A -55.2(11) . . . . ?
C9A C8A C14A C15A -178.1(8) . . . . ?
C7A C8A C14A C13A 179.4(8) . . . . ?
C9A C8A C14A C13A 56.5(10) . . . . ?
C16A C15A C14A C8A -165.7(8) . . . . ?
C16A C15A C14A C13A -35.3(10) . . . . ?
C12A C13A C14A C8A -59.9(10) . . . . ?
C18A C13A C14A C8A 61.7(10) . . . . ?
C17A C13A C14A C8A 177.2(8) . . . . ?
C12A C13A C14A C15A 166.8(8) . . . . ?
C18A C13A C14A C15A -71.6(9) . . . . ?
C17A C13A C14A C15A 43.8(9) . . . . ?
O20B C20B C17B C16B -26.6(15) . . . . ?
C21B C20B C17B C16B 151.2(10) . . . . ?
O20B C20B C17B C13B 93.4(13) . . . . ?
C21B C20B C17B C13B -88.8(12) . . . . ?
C20B C17B C13B C14B -165.3(9) . . . . ?
C16B C17B C13B C14B -41.9(10) . . . . ?
C20B C17B C13B C12B 79.7(12) . . . . ?
C16B C17B C13B C12B -156.9(9) . . . . ?
C20B C17B C13B C18B -46.5(12) . . . . ?
C16B C17B C13B C18B 76.9(10) . . . . ?
C14B C13B C12B C11B 58.0(10) . . . . ?
C18B C13B C12B C11B -67.2(11) . . . . ?
C17B C13B C12B C11B 167.9(8) . . . . ?
C13B C12B C11B C9B -52.4(12) . . . . ?
C12B C11B C9B C8B 46.0(12) . . . . ?
C12B C11B C9B C10B 176.0(9) . . . . ?
C8B C9B C10B C5B -37.5(11) . . . . ?
C11B C9B C10B C5B -167.9(8) . . . . ?
C8B C9B C10B C19B 84.7(10) . . . . ?
C11B C9B C10B C19B -45.7(12) . . . . ?
C8B C9B C10B C1B -155.0(8) . . . . ?
C11B C9B C10B C1B 74.6(11) . . . . ?
C9B C10B C5B C6B 4.7(13) . . . . ?
C19B C10B C5B C6B -118.2(10) . . . . ?
C1B C10B C5B C6B 124.5(10) . . . . ?
C9B C10B C5B C4B -172.6(8) . . . . ?
C19B C10B C5B C4B 64.5(10) . . . . ?
C1B C10B C5B C4B -52.9(10) . . . . ?
C6B C5B C4B C3B -124.6(10) . . . . ?
C10B C5B C4B C3B 52.9(11) . . . . ?
C22B O3B C3B C4B -71.5(11) . . . . ?
C22B O3B C3B C2B 167.2(9) . . . . ?
C5B C4B C3B O3B -168.5(8) . . . . ?
C5B C4B C3B C2B -51.5(11) . . . . ?
C3B O3B C22B O22B -0.8(17) . . . . ?
C3B O3B C22B C23B -178.2(9) . . . . ?
O22B C22B C23B C24B 24.7(17) . . . . ?
O3B C22B C23B C24B -157.9(9) . . . . ?
C22B C23B C24B C25B -177.0(9) . . . . ?
C27B N1B C25B O25B -10.0(17) . . . . ?
C27B N1B C25B C24B 172.6(9) . . . . ?
C23B C24B C25B O25B -64.0(14) . . . . ?
C23B C24B C25B N1B 113.4(10) . . . . ?
C29B C28B C27B N1B -177.2(9) . . . . ?
C29B C28B C27B C26B 0.9(14) . . . . ?
C25B N1B C27B C28B 9.2(17) . . . . ?
C25B N1B C27B C26B -169.1(9) . . . . ?
C27B C28B C29B C34B -1.0(14) . . . . ?
C27B C28B C29B C30B 177.6(10) . . . . ?
C34B C29B C30B C31B -1.6(14) . . . . ?
C28B C29B C30B C31B 179.8(10) . . . . ?
C29B C30B C31B C32B 0.9(15) . . . . ?
C35B N2B C32B C33B 174.4(9) . . . . ?
C37B N2B C32B C33B -16.6(14) . . . . ?
C35B N2B C32B C31B -7.3(15) . . . . ?
C37B N2B C32B C31B 161.7(9) . . . . ?
C30B C31B C32B N2B -178.6(9) . . . . ?
C30B C31B C32B C33B -0.2(14) . . . . ?
C32B N2B C37B C38B 94.4(12) . . . . ?
C35B N2B C37B C38B -96.0(11) . . . . ?
C32B N2B C35B C36B 87.8(12) . . . . ?
C37B N2B C35B C36B -81.4(12) . . . . ?
C34B O1B C26B O2B -176.4(8) . . . . ?
C34B O1B C26B C27B 0.0(12) . . . . ?
C28B C27B C26B O2B 175.6(10) . . . . ?
N1B C27B C26B O2B -5.9(13) . . . . ?
C28B C27B C26B O1B -0.4(13) . . . . ?
N1B C27B C26B O1B 178.0(8) . . . . ?
C5B C10B C1B C2B 56.2(11) . . . . ?
C9B C10B C1B C2B 177.4(9) . . . . ?
C19B C10B C1B C2B -61.3(12) . . . . ?
C10B C1B C2B C3B -58.7(12) . . . . ?
O3B C3B C2B C1B 174.8(9) . . . . ?
C4B C3B C2B C1B 54.6(11) . . . . ?
C12B C13B C14B C15B 166.5(8) . . . . ?
C18B C13B C14B C15B -69.5(10) . . . . ?
C17B C13B C14B C15B 46.0(9) . . . . ?
C12B C13B C14B C8B -61.7(10) . . . . ?
C18B C13B C14B C8B 62.4(10) . . . . ?
C17B C13B C14B C8B 177.9(7) . . . . ?
C13B C14B C15B C16B -33.3(11) . . . . ?
C8B C14B C15B C16B -162.2(8) . . . . ?
C20B C17B C16B C15B 148.6(9) . . . . ?
C13B C17B C16B C15B 22.2(11) . . . . ?
C14B C15B C16B C17B 6.1(11) . . . . ?
C11B C9B C8B C7B -169.5(8) . . . . ?
C10B C9B C8B C7B 59.8(10) . . . . ?
C11B C9B C8B C14B -45.4(10) . . . . ?
C10B C9B C8B C14B -176.0(7) . . . . ?
C13B C14B C8B C7B 178.0(8) . . . . ?
C15B C14B C8B C7B -57.5(11) . . . . ?
C13B C14B C8B C9B 55.2(10) . . . . ?
C15B C14B C8B C9B 179.7(8) . . . . ?
C9B C8B C7B C6B -48.3(10) . . . . ?
C14B C8B C7B C6B -171.8(8) . . . . ?
C10B C5B C6B C7B 5.8(15) . . . . ?
C4B C5B C6B C7B -177.0(9) . . . . ?
C8B C7B C6B C5B 16.9(14) . . . . ?
N2B C32B C33B C34B 178.7(10) . . . . ?
C31B C32B C33B C34B 0.3(13) . . . . ?
C32C N2C C37C C38C 92.4(13) . . . . ?
C35C N2C C37C C38C -89.1(12) . . . . ?
C35C N2C C32C C33C 166.6(9) . . . . ?
C37C N2C C32C C33C -15.1(15) . . . . ?
C35C N2C C32C C31C -13.7(15) . . . . ?
C37C N2C C32C C31C 164.7(10) . . . . ?
N2C C32C C33C C34C -179.2(9) . . . . ?
C31C C32C C33C C34C 1.1(14) . . . . ?
C26C O1C C34C C33C 179.1(9) . . . . ?
C26C O1C C34C C29C -2.2(13) . . . . ?
C32C C33C C34C O1C 177.4(8) . . . . ?
C32C C33C C34C C29C -1.2(15) . . . . ?
C29C C28C C27C N1C 178.8(9) . . . . ?
C29C C28C C27C C26C -1.8(14) . . . . ?
C25C N1C C27C C28C -1.4(16) . . . . ?
C25C N1C C27C C26C 179.1(9) . . . . ?
C27C N1C C25C O25C 3.7(16) . . . . ?
C27C N1C C25C C24C -172.8(9) . . . . ?
O25C C25C C24C C23C -5.2(15) . . . . ?
N1C C25C C24C C23C 171.2(9) . . . . ?
C25C C24C C23C C22C -154.0(9) . . . . ?
C3C O3C C22C O22C -1.0(16) . . . . ?
C3C O3C C22C C23C -179.1(9) . . . . ?
C24C C23C C22C O22C 19.0(17) . . . . ?
C24C C23C C22C O3C -163.0(9) . . . . ?
C22C O3C C3C C4C -87.0(11) . . . . ?
C22C O3C C3C C2C 152.6(9) . . . . ?
O3C C3C C4C C5C -168.4(8) . . . . ?
C2C C3C C4C C5C -51.3(12) . . . . ?
C3C C4C C5C C6C -131.2(11) . . . . ?
C3C C4C C5C C10C 50.4(12) . . . . ?
C4C C5C C6C C7C -174.0(10) . . . . ?
C10C C5C C6C C7C 4.3(17) . . . . ?
C5C C6C C7C C8C 14.5(15) . . . . ?
C6C C7C C8C C14C -168.6(8) . . . . ?
C6C C7C C8C C9C -45.8(11) . . . . ?
C7C C8C C14C C13C 177.6(8) . . . . ?
C9C C8C C14C C13C 56.8(10) . . . . ?
C7C C8C C14C C15C -59.3(12) . . . . ?
C9C C8C C14C C15C 179.8(8) . . . . ?
C8C C14C C13C C12C -65.0(10) . . . . ?
C15C C14C C13C C12C 164.9(8) . . . . ?
C8C C14C C13C C18C 57.2(11) . . . . ?
C15C C14C C13C C18C -72.9(10) . . . . ?
C8C C14C C13C C17C 173.5(8) . . . . ?
C15C C14C C13C C17C 43.4(9) . . . . ?
C14C C13C C17C C20C -162.8(9) . . . . ?
C12C C13C C17C C20C 81.9(11) . . . . ?
C18C C13C C17C C20C -42.6(11) . . . . ?
C14C C13C C17C C16C -35.9(10) . . . . ?
C12C C13C C17C C16C -151.2(9) . . . . ?
C18C C13C C17C C16C 84.2(10) . . . . ?
C16C C17C C20C O20C -12.0(17) . . . . ?
C13C C17C C20C O20C 109.8(13) . . . . ?
C16C C17C C20C C21C 172.8(10) . . . . ?
C13C C17C C20C C21C -65.3(14) . . . . ?
C32C N2C C35C C36C 89.1(12) . . . . ?
C37C N2C C35C C36C -89.4(11) . . . . ?
C34C O1C C26C O2C 179.5(8) . . . . ?
C34C O1C C26C C27C -1.0(13) . . . . ?
C28C C27C C26C O2C -177.5(9) . . . . ?
N1C C27C C26C O2C 2.0(14) . . . . ?
C28C C27C C26C O1C 3.0(13) . . . . ?
N1C C27C C26C O1C -177.5(8) . . . . ?
C29C C30C C31C C32C 1.8(15) . . . . ?
N2C C32C C31C C30C 178.8(9) . . . . ?
C33C C32C C31C C30C -1.4(14) . . . . ?
O3C C3C C2C C1C 174.6(9) . . . . ?
C4C C3C C2C C1C 55.2(12) . . . . ?
C3C C2C C1C C10C -58.8(11) . . . . ?
C6C C5C C10C C1C 131.1(11) . . . . ?
C4C C5C C10C C1C -50.5(11) . . . . ?
C6C C5C C10C C9C 11.0(14) . . . . ?
C4C C5C C10C C9C -170.6(9) . . . . ?
C6C C5C C10C C19C -110.3(11) . . . . ?
C4C C5C C10C C19C 68.1(11) . . . . ?
C2C C1C C10C C5C 55.3(11) . . . . ?
C2C C1C C10C C9C 175.8(8) . . . . ?
C2C C1C C10C C19C -64.0(10) . . . . ?
C8C C14C C15C C16C -161.6(9) . . . . ?
C13C C14C C15C C16C -34.4(10) . . . . ?
C20C C17C C16C C15C 141.7(10) . . . . ?
C13C C17C C16C C15C 15.2(11) . . . . ?
C14C C15C C16C C17C 11.2(11) . . . . ?
C14C C13C C12C C11C 60.6(10) . . . . ?
C18C C13C C12C C11C -63.8(11) . . . . ?
C17C C13C C12C C11C 172.6(8) . . . . ?
C13C C12C C11C C9C -52.7(12) . . . . ?
C12C C11C C9C C8C 44.1(12) . . . . ?
C12C C11C C9C C10C 173.1(9) . . . . ?
C14C C8C C9C C11C -44.3(11) . . . . ?
C7C C8C C9C C11C -167.9(8) . . . . ?
C14C C8C C9C C10C -173.4(8) . . . . ?
C7C C8C C9C C10C 62.9(10) . . . . ?
C5C C10C C9C C11C -173.7(8) . . . . ?
C1C C10C C9C C11C 66.9(10) . . . . ?
C19C C10C C9C C11C -52.5(10) . . . . ?
C5C C10C C9C C8C -44.7(11) . . . . ?
C1C C10C C9C C8C -164.0(8) . . . . ?
C19C C10C C9C C8C 76.5(9) . . . . ?
C32B C33B C34B C29B -1.1(15) . . . . ?
C32B C33B C34B O1B 178.8(8) . . . . ?
C30B C29B C34B C33B 1.7(15) . . . . ?
C28B C29B C34B C33B -179.5(9) . . . . ?
C30B C29B C34B O1B -178.2(8) . . . . ?
C28B C29B C34B O1B 0.6(14) . . . . ?
C26B O1B C34B C33B 180.0(9) . . . . ?
C26B O1B C34B C29B -0.1(13) . . . . ?
C31 C30 C29 C34 3.5(14) . . . . ?
C31 C30 C29 C28 -177.8(10) . . . . ?
C33 C34 C29 C30 -2.4(14) . . . . ?
O1 C34 C29 C30 179.3(8) . . . . ?
C33 C34 C29 C28 178.8(9) . . . . ?
O1 C34 C29 C28 0.6(13) . . . . ?
C27 C28 C29 C30 178.6(10) . . . . ?
C27 C28 C29 C34 -2.8(14) . . . . ?
O1C C34C C29C C28C 3.4(14) . . . . ?
C33C C34C C29C C28C -178.0(9) . . . . ?
O1C C34C C29C C30C -177.1(8) . . . . ?
C33C C34C C29C C30C 1.5(14) . . . . ?
C27C C28C C29C C34C -1.4(14) . . . . ?
C27C C28C C29C C30C 179.2(9) . . . . ?
C31C C30C C29C C34C -1.8(14) . . . . ?
C31C C30C C29C C28C 177.7(10) . . . . ?
